data_7705736
loop_
_publ_author_name
'Lange, Jaclyn L.'
'Davey, Patrick R. W. J.'
'Ma, Michelle T.'
'White, Jonathan M.'
'Morgenstern, Alfred'
'Bruchertseifer, Frank'
'Blower, Philip J.'
'Paterson, Brett M.'

_publ_section_title
;
 An octadentate bis(semicarbazone) macrocycle: a potential chelator for
 lead and bismuth radiopharmaceuticals.
;
_journal_issue 42
_journal_name_full 'Dalton transactions (Cambridge, England : 2003)'
_journal_page_first 14962
_journal_page_last 14974
_journal_paper_doi 10.1039/d0dt02673e
_journal_volume 49
_journal_year 2020
_chemical_formula_sum 'C66 H80 B2 N10 O2'
_chemical_formula_weight 1067.02
_space_group_crystal_system triclinic
_space_group_IT_number 2
_space_group_name_Hall '-P 1'
_space_group_name_H-M_alt 'P -1'
_atom_sites_solution_hydrogens mixed
_audit_creation_method SHELXL-2016/6
_audit_update_record
;
2018-05-31 deposited with the CCDC.	2020-10-14 downloaded from the CCDC.
;
_cell_angle_alpha 95.435(4)
_cell_angle_beta 101.326(4)
_cell_angle_gamma 102.064(5)
_cell_formula_units_Z 4
_cell_length_a 13.3950(7)
_cell_length_b 20.6036(12)
_cell_length_c 26.8080(14)
_cell_measurement_reflns_used 3232
_cell_measurement_temperature 130.00(10)
_cell_measurement_theta_max 73.1810
_cell_measurement_theta_min 4.2430
_cell_volume 7022.8(7)
_computing_cell_refinement 'CrysAlisPro 1.171.38.46 (Rigaku OD, 2015)'
_computing_data_collection 'CrysAlisPro 1.171.38.46 (Rigaku OD, 2015)'
_computing_data_reduction 'CrysAlisPro 1.171.38.46 (Rigaku OD, 2015)'
_computing_structure_refinement 'SHELXL-2016/6 (Sheldrick, 2016)'
_diffrn_ambient_environment N~2~
_diffrn_ambient_temperature 130.00(10)
_diffrn_detector 'CCD plate'
_diffrn_detector_area_resol_mean 10.2273
_diffrn_detector_type Atlas
_diffrn_measured_fraction_theta_full 0.988
_diffrn_measured_fraction_theta_max 0.988
_diffrn_measurement_device 'four-circle diffractometer'
_diffrn_measurement_device_type 'SuperNova, Dual, Cu at zero, Atlas'
_diffrn_measurement_method '\w scans'
_diffrn_radiation_monochromator mirror
_diffrn_radiation_probe x-ray
_diffrn_radiation_type 'Cu K\a'
_diffrn_radiation_wavelength 1.54184
_diffrn_reflns_av_R_equivalents 0.0946
_diffrn_reflns_av_unetI/netI 0.1716
_diffrn_reflns_Laue_measured_fraction_full 0.988
_diffrn_reflns_Laue_measured_fraction_max 0.988
_diffrn_reflns_limit_h_max 16
_diffrn_reflns_limit_h_min -16
_diffrn_reflns_limit_k_max 24
_diffrn_reflns_limit_k_min -24
_diffrn_reflns_limit_l_max 32
_diffrn_reflns_limit_l_min -22
_diffrn_reflns_number 41588
_diffrn_reflns_point_group_measured_fraction_full 0.988
_diffrn_reflns_point_group_measured_fraction_max 0.988
_diffrn_reflns_theta_full 67.499
_diffrn_reflns_theta_max 67.499
_diffrn_reflns_theta_min 3.500
_diffrn_source 'micro-focus sealed X-ray tube'
_diffrn_source_type 'SuperNova (Cu) X-ray Source'
_exptl_absorpt_coefficient_mu 0.479
_exptl_absorpt_correction_T_max 1.00000
_exptl_absorpt_correction_T_min 0.49795
_exptl_absorpt_correction_type multi-scan
_exptl_absorpt_process_details
;
CrysAlisPro 1.171.38.46 (Rigaku Oxford Diffraction, 2015)
Empirical absorption correction using spherical harmonics,
 implemented in SCALE3 ABSPACK scaling algorithm.
;
_exptl_crystal_colour colourless
_exptl_crystal_density_diffrn 1.009
_exptl_crystal_description needle
_exptl_crystal_F_000 2288
_exptl_crystal_size_max 0.391
_exptl_crystal_size_mid 0.095
_exptl_crystal_size_min 0.047
_refine_diff_density_max 0.454
_refine_diff_density_min -0.267
_refine_diff_density_rms 0.058
_refine_ls_extinction_method none
_refine_ls_goodness_of_fit_ref 0.930
_refine_ls_hydrogen_treatment mixed
_refine_ls_matrix_type full
_refine_ls_number_parameters 1485
_refine_ls_number_reflns 25002
_refine_ls_number_restraints 4
_refine_ls_restrained_S_all 0.930
_refine_ls_R_factor_all 0.1392
_refine_ls_R_factor_gt 0.0758
_refine_ls_shift/su_max 0.003
_refine_ls_shift/su_mean 0.000
_refine_ls_structure_factor_coef Fsqd
_refine_ls_weighting_details 'w=1/[\s^2^(Fo^2^)+(0.0423P)^2^] where P=(Fo^2^+2Fc^2^)/3'
_refine_ls_weighting_scheme calc
_refine_ls_wR_factor_gt 0.1861
_refine_ls_wR_factor_ref 0.2275
_reflns_Friedel_coverage 0.000
_reflns_number_gt 12518
_reflns_number_total 25002
_reflns_threshold_expression 'I > 2\s(I)'
_cod_data_source_file d0dt02673e2.cif
_cod_data_source_block shelx_CCDC1
_cod_database_code 7705736
_shelx_shelxl_version_number 2016/6
_chemical_oxdiff_usercomment 'Brett Paterson BP_J86'
_shelx_space_group_comment
;
The symmetry employed for this shelxl refinement is uniquely defined
by the following loop, which should always be used as a source of
symmetry information in preference to the above space-group names.
They are only intended as comments.
;
_oxdiff_exptl_absorpt_empirical_full_min 0.355
_oxdiff_exptl_absorpt_empirical_full_max 1.612
_oxdiff_exptl_absorpt_empirical_details
;
Empirical correction (ABSPACK) includes:
- Absorption correction using spherical harmonics
- Frame scaling
;

loop_
_space_group_symop_operation_xyz
'x, y, z'
'-x, -y, -z'

loop_
_atom_site_label
_atom_site_type_symbol
_atom_site_fract_x
_atom_site_fract_y
_atom_site_fract_z
_atom_site_U_iso_or_equiv
_atom_site_adp_type
_atom_site_occupancy
_atom_site_site_symmetry_order
_atom_site_calc_flag
_atom_site_refinement_flags_posn
_atom_site_refinement_flags_adp
_atom_site_refinement_flags_occupancy
_atom_site_disorder_assembly
_atom_site_disorder_group
C1 C 0.9001(3) 0.6170(2) 0.78515(16) 0.0419(9) Uani 1 1 d . . . . .
H1A H 0.898239 0.643310 0.757006 0.050 Uiso 1 1 calc R U . . .
H1B H 0.970247 0.609855 0.794929 0.050 Uiso 1 1 calc R U . . .
C2 C 0.8744(3) 0.6555(2) 0.83099(16) 0.0422(9) Uani 1 1 d . . . . .
H2A H 0.914449 0.701631 0.836889 0.051 Uiso 1 1 calc R U . . .
H2B H 0.800607 0.655583 0.823627 0.051 Uiso 1 1 calc R U . . .
C3 C 0.8439(3) 0.64156(19) 0.91881(15) 0.0387(8) Uani 1 1 d . . . . .
H3A H 0.863235 0.689935 0.927862 0.046 Uiso 1 1 calc R U . . .
H3B H 0.867232 0.622326 0.949424 0.046 Uiso 1 1 calc R U . . .
C4 C 0.7258(3) 0.61936(19) 0.90273(16) 0.0403(8) Uani 1 1 d . . . . .
H4A H 0.696060 0.629994 0.931822 0.048 Uiso 1 1 calc R U . . .
H4B H 0.700879 0.644220 0.875819 0.048 Uiso 1 1 calc R U . . .
C5 C 0.5790(3) 0.5312(2) 0.85482(15) 0.0383(8) Uani 1 1 d . . . . .
H5A H 0.542556 0.561853 0.869181 0.046 Uiso 1 1 calc R U . . .
H5B H 0.544576 0.486009 0.858184 0.046 Uiso 1 1 calc R U . . .
C6 C 0.5724(3) 0.5373(2) 0.79853(15) 0.0386(8) Uani 1 1 d . . . . .
H6A H 0.500281 0.534550 0.781691 0.046 Uiso 1 1 calc R U . . .
H6B H 0.613852 0.580702 0.795325 0.046 Uiso 1 1 calc R U . . .
C7 C 0.6415(3) 0.5000(2) 0.72325(15) 0.0435(9) Uani 1 1 d . . . . .
H7A H 0.582257 0.510141 0.700800 0.052 Uiso 1 1 calc R U . . .
H7B H 0.656989 0.460806 0.706253 0.052 Uiso 1 1 calc R U . . .
C8 C 0.7350(3) 0.5584(2) 0.73057(15) 0.0419(9) Uani 1 1 d . . . . .
H8A H 0.754521 0.562452 0.697822 0.050 Uiso 1 1 calc R U . . .
H8B H 0.714886 0.599297 0.741179 0.050 Uiso 1 1 calc R U . . .
C9 C 0.8753(3) 0.5015(2) 0.74892(15) 0.0416(9) Uani 1 1 d . . . . .
H9A H 0.924025 0.521782 0.729273 0.050 Uiso 1 1 calc R U . . .
H9B H 0.821902 0.466567 0.725762 0.050 Uiso 1 1 calc R U . . .
C10 C 0.9330(3) 0.47009(19) 0.79044(14) 0.0339(8) Uani 1 1 d . . . . .
C11 C 0.9880(3) 0.4183(2) 0.77266(17) 0.0457(9) Uani 1 1 d . . . . .
H11A H 1.061683 0.432780 0.787390 0.069 Uiso 1 1 calc R U . . .
H11B H 0.976447 0.412836 0.735860 0.069 Uiso 1 1 calc R U . . .
H11C H 0.960686 0.376299 0.783415 0.069 Uiso 1 1 calc R U . . .
C12 C 0.9747(3) 0.46862(19) 0.92301(15) 0.0353(8) Uani 1 1 d . . . . .
C13 C 0.6999(3) 0.50624(18) 0.92562(14) 0.0354(8) Uani 1 1 d . . . . .
H13A H 0.641223 0.505255 0.941968 0.042 Uiso 1 1 calc R U . . .
H13B H 0.763138 0.528126 0.951059 0.042 Uiso 1 1 calc R U . . .
C14 C 0.7051(3) 0.43608(19) 0.90994(15) 0.0363(8) Uani 1 1 d . . . . .
C15 C 0.7189(4) 0.3947(2) 0.95293(16) 0.0467(10) Uani 1 1 d . . . . .
H15A H 0.657564 0.358995 0.948468 0.070 Uiso 1 1 calc R U . . .
H15B H 0.728946 0.422476 0.985188 0.070 Uiso 1 1 calc R U . . .
H15C H 0.778831 0.376167 0.952608 0.070 Uiso 1 1 calc R U . . .
C16 C 0.7201(3) 0.32569(18) 0.80494(15) 0.0341(8) Uani 1 1 d . . . . .
C17 C 1.0163(3) 0.6437(2) 0.90099(17) 0.0470(10) Uani 1 1 d . . . . .
H17A H 1.053116 0.625776 0.877725 0.070 Uiso 1 1 calc R U . . .
H17B H 1.031908 0.627139 0.933237 0.070 Uiso 1 1 calc R U . . .
H17C H 1.037781 0.691723 0.906329 0.070 Uiso 1 1 calc R U . . .
C18 C 0.5294(3) 0.4191(2) 0.76034(16) 0.0434(9) Uani 1 1 d . . . . .
H18A H 0.506166 0.408395 0.790873 0.065 Uiso 1 1 calc R U . . .
H18B H 0.558501 0.383903 0.747460 0.065 Uiso 1 1 calc R U . . .
H18C H 0.471171 0.423781 0.734772 0.065 Uiso 1 1 calc R U . . .
C19 C 0.8225(3) -0.07355(19) 0.61129(16) 0.0395(8) Uani 1 1 d . . . . .
H19A H 0.860840 -0.090141 0.640001 0.047 Uiso 1 1 calc R U . . .
H19B H 0.847091 -0.086668 0.581016 0.047 Uiso 1 1 calc R U . . .
C20 C 0.7069(3) -0.10671(19) 0.60288(15) 0.0382(8) Uani 1 1 d . . . . .
H20A H 0.670353 -0.096469 0.570669 0.046 Uiso 1 1 calc R U . . .
H20B H 0.698775 -0.154922 0.599617 0.046 Uiso 1 1 calc R U . . .
C21 C 0.7014(3) -0.1041(2) 0.69647(16) 0.0434(9) Uani 1 1 d . . . . .
H21A H 0.671094 -0.150780 0.697927 0.052 Uiso 1 1 calc R U . . .
H21B H 0.776430 -0.098389 0.700644 0.052 Uiso 1 1 calc R U . . .
C22 C 0.6789(3) -0.0603(2) 0.73897(15) 0.0409(9) Uani 1 1 d . . . . .
H22A H 0.604840 -0.060990 0.731961 0.049 Uiso 1 1 calc R U . . .
H22B H 0.696468 -0.077650 0.771156 0.049 Uiso 1 1 calc R U . . .
C23 C 0.8410(3) 0.0197(2) 0.78095(15) 0.0393(8) Uani 1 1 d . . . . .
H23A H 0.871554 -0.018281 0.775156 0.047 Uiso 1 1 calc R U . . .
H23B H 0.828279 0.021762 0.815394 0.047 Uiso 1 1 calc R U . . .
C24 C 0.9189(3) 0.0839(2) 0.77724(15) 0.0421(9) Uani 1 1 d . . . . .
H24A H 0.893424 0.122170 0.788807 0.051 Uiso 1 1 calc R U . . .
H24B H 0.985296 0.085783 0.800333 0.051 Uiso 1 1 calc R U . . .
C25 C 0.9786(3) 0.03320(19) 0.70283(15) 0.0370(8) Uani 1 1 d . . . . .
H25A H 1.053235 0.041512 0.717036 0.044 Uiso 1 1 calc R U . . .
H25B H 0.945064 -0.008487 0.712834 0.044 Uiso 1 1 calc R U . . .
C26 C 0.9589(3) 0.02658(19) 0.64505(15) 0.0363(8) Uani 1 1 d . . . . .
H26A H 0.982600 0.070080 0.634828 0.044 Uiso 1 1 calc R U . . .
H26B H 0.998527 -0.003411 0.632706 0.044 Uiso 1 1 calc R U . . .
C27 C 0.8166(3) 0.02974(18) 0.57526(14) 0.0345(7) Uani 1 1 d . . . . .
H27A H 0.750930 0.001810 0.554976 0.041 Uiso 1 1 calc R U . . .
H27B H 0.869129 0.029092 0.555079 0.041 Uiso 1 1 calc R U . . .
C28 C 0.8041(3) 0.09978(19) 0.58440(14) 0.0330(7) Uani 1 1 d . . . . .
C29 C 0.7755(3) 0.1313(2) 0.53650(15) 0.0447(9) Uani 1 1 d . . . . .
H29A H 0.714964 0.148903 0.537725 0.067 Uiso 1 1 calc R U . . .
H29B H 0.760275 0.097967 0.506767 0.067 Uiso 1 1 calc R U . . .
H29C H 0.833007 0.166886 0.534595 0.067 Uiso 1 1 calc R U . . .
C30 C 0.7945(3) 0.22471(18) 0.68080(15) 0.0339(8) Uani 1 1 d . . . . .
C31 C 0.6789(3) 0.0573(2) 0.75674(16) 0.0408(9) Uani 1 1 d . . . . .
H31A H 0.726849 0.099175 0.773611 0.049 Uiso 1 1 calc R U . . .
H31B H 0.638838 0.040006 0.781029 0.049 Uiso 1 1 calc R U . . .
C32 C 0.6042(3) 0.07147(19) 0.71064(14) 0.0343(8) Uani 1 1 d . . . . .
C33 C 0.5399(3) 0.1187(2) 0.72269(17) 0.0475(10) Uani 1 1 d . . . . .
H33A H 0.559780 0.158938 0.708099 0.071 Uiso 1 1 calc R U . . .
H33B H 0.550967 0.129447 0.759284 0.071 Uiso 1 1 calc R U . . .
H33C H 0.467266 0.098285 0.708484 0.071 Uiso 1 1 calc R U . . .
C34 C 0.5338(3) 0.04020(19) 0.57574(15) 0.0376(8) Uani 1 1 d . . . . .
C35 C 0.5400(3) -0.1159(2) 0.63030(18) 0.0462(10) Uani 1 1 d . . . . .
H35A H 0.527948 -0.163808 0.627996 0.069 Uiso 1 1 calc R U . . .
H35B H 0.511266 -0.104134 0.597623 0.069 Uiso 1 1 calc R U . . .
H35C H 0.506955 -0.099227 0.655844 0.069 Uiso 1 1 calc R U . . .
C36 C 1.0097(3) 0.1573(2) 0.72605(17) 0.0423(9) Uani 1 1 d . . . . .
H36A H 0.979334 0.192243 0.738218 0.064 Uiso 1 1 calc R U . . .
H36B H 1.020209 0.162737 0.692142 0.064 Uiso 1 1 calc R U . . .
H36C H 1.075823 0.159626 0.748767 0.064 Uiso 1 1 calc R U . . .
C37 C 0.1332(3) 0.15793(19) 0.53592(14) 0.0334(7) Uani 1 1 d . . . . .
C38 C 0.0595(3) 0.0985(2) 0.51592(15) 0.0386(8) Uani 1 1 d . . . . .
H38 H 0.062352 0.061395 0.532946 0.046 Uiso 1 1 calc R U . . .
C39 C -0.0193(3) 0.0914(2) 0.47130(16) 0.0406(9) Uani 1 1 d . . . . .
H39 H -0.067826 0.050718 0.459932 0.049 Uiso 1 1 calc R U . . .
C40 C -0.0245(3) 0.1448(2) 0.44435(15) 0.0413(9) Uani 1 1 d . . . . .
H40 H -0.074960 0.140031 0.414122 0.050 Uiso 1 1 calc R U . . .
C41 C 0.0474(3) 0.2064(2) 0.46322(17) 0.0455(9) Uani 1 1 d . . . . .
H41 H 0.043480 0.243510 0.446343 0.055 Uiso 1 1 calc R U . . .
C42 C 0.1242(3) 0.2113(2) 0.50721(15) 0.0387(8) Uani 1 1 d . . . . .
H42 H 0.172547 0.252113 0.518518 0.046 Uiso 1 1 calc R U . . .
C43 C 0.1925(3) 0.22549(18) 0.63027(14) 0.0323(7) Uani 1 1 d . . . . .
C44 C 0.0970(3) 0.24440(19) 0.62140(15) 0.0374(8) Uani 1 1 d . . . . .
H44 H 0.049145 0.227151 0.590460 0.045 Uiso 1 1 calc R U . . .
C45 C 0.0703(3) 0.2875(2) 0.65648(17) 0.0451(9) Uani 1 1 d . . . . .
H45 H 0.006027 0.298956 0.648417 0.054 Uiso 1 1 calc R U . . .
C46 C 0.1370(3) 0.31373(19) 0.70294(17) 0.0416(9) Uani 1 1 d . . . . .
H46 H 0.118823 0.342732 0.726492 0.050 Uiso 1 1 calc R U . . .
C47 C 0.2334(4) 0.2957(2) 0.71409(19) 0.0534(11) Uani 1 1 d . . . . .
H47 H 0.279964 0.312420 0.745471 0.064 Uiso 1 1 calc R U . . .
C48 C 0.2588(3) 0.2530(2) 0.67818(17) 0.0473(10) Uani 1 1 d . . . . .
H48 H 0.323288 0.241867 0.686266 0.057 Uiso 1 1 calc R U . . .
C49 C 0.3403(3) 0.19730(19) 0.57861(15) 0.0359(8) Uani 1 1 d . . . . .
C50 C 0.3596(3) 0.20583(19) 0.52974(15) 0.0385(8) Uani 1 1 d . . . . .
H50 H 0.303276 0.196948 0.501611 0.046 Uiso 1 1 calc R U . . .
C51 C 0.4617(3) 0.2274(2) 0.52197(17) 0.0441(9) Uani 1 1 d . . . . .
H51 H 0.471641 0.231912 0.488982 0.053 Uiso 1 1 calc R U . . .
C52 C 0.5474(3) 0.2420(2) 0.56321(18) 0.0454(10) Uani 1 1 d . . . . .
H52 H 0.614509 0.258718 0.558545 0.054 Uiso 1 1 calc R U . . .
C53 C 0.5309(3) 0.2312(2) 0.61149(17) 0.0486(10) Uani 1 1 d . . . . .
H53 H 0.587542 0.239001 0.639410 0.058 Uiso 1 1 calc R U . . .
C54 C 0.4296(3) 0.2087(2) 0.61824(17) 0.0441(9) Uani 1 1 d . . . . .
H54 H 0.420924 0.200822 0.650893 0.053 Uiso 1 1 calc R U . . .
C55 C 0.2300(3) 0.10085(19) 0.61424(15) 0.0364(8) Uani 1 1 d . . . . .
C56 C 0.2561(3) 0.0483(2) 0.58578(17) 0.0421(9) Uani 1 1 d . . . . .
H56 H 0.260598 0.051976 0.551932 0.051 Uiso 1 1 calc R U . . .
C57 C 0.2757(3) -0.0091(2) 0.60584(19) 0.0516(11) Uani 1 1 d . . . . .
H57 H 0.291608 -0.042791 0.585380 0.062 Uiso 1 1 calc R U . . .
C58 C 0.2713(4) -0.0155(2) 0.6568(2) 0.0561(12) Uani 1 1 d . . . . .
H58 H 0.284391 -0.053522 0.670566 0.067 Uiso 1 1 calc R U . . .
C59 C 0.2470(3) 0.0353(2) 0.68695(18) 0.0486(10) Uani 1 1 d . . . . .
H59 H 0.244759 0.032096 0.721105 0.058 Uiso 1 1 calc R U . . .
C60 C 0.2260(3) 0.0917(2) 0.66472(17) 0.0408(9) Uani 1 1 d . . . . .
H60 H 0.208298 0.124806 0.684976 0.049 Uiso 1 1 calc R U . . .
C61 C 0.3616(3) 0.5704(2) 0.63377(17) 0.0450(9) Uani 1 1 d . . . . .
C62 C 0.2968(6) 0.5507(3) 0.5855(2) 0.097(3) Uani 1 1 d . . . . .
H62 H 0.301036 0.579783 0.561106 0.116 Uiso 1 1 calc R U . . .
C63 C 0.2249(7) 0.4884(3) 0.5718(3) 0.122(4) Uani 1 1 d . . . . .
H63 H 0.182468 0.477242 0.538864 0.146 Uiso 1 1 calc R U . . .
C64 C 0.2162(5) 0.4432(3) 0.6067(3) 0.088(2) Uani 1 1 d . . . . .
H64 H 0.169386 0.401585 0.597497 0.106 Uiso 1 1 calc R U . . .
C65 C 0.2781(4) 0.4616(2) 0.6547(2) 0.0584(13) Uani 1 1 d . . . . .
H65 H 0.272380 0.432773 0.679163 0.070 Uiso 1 1 calc R U . . .
C66 C 0.3501(3) 0.5233(2) 0.66755(16) 0.0419(9) Uani 1 1 d . . . . .
H66 H 0.392830 0.533660 0.700429 0.050 Uiso 1 1 calc R U . . .
C67 C 0.3861(3) 0.7011(2) 0.62572(16) 0.0397(8) Uani 1 1 d . . . . .
C68 C 0.3398(3) 0.7407(2) 0.65522(16) 0.0418(9) Uani 1 1 d . . . . .
H68 H 0.346035 0.736473 0.689862 0.050 Uiso 1 1 calc R U . . .
C69 C 0.2840(3) 0.7867(2) 0.63481(18) 0.0466(10) Uani 1 1 d . . . . .
H69 H 0.253142 0.811325 0.655672 0.056 Uiso 1 1 calc R U . . .
C70 C 0.2753(3) 0.7952(2) 0.58358(18) 0.0466(10) Uani 1 1 d . . . . .
H70 H 0.239904 0.826048 0.569867 0.056 Uiso 1 1 calc R U . . .
C71 C 0.3205(3) 0.7569(2) 0.55311(17) 0.0456(9) Uani 1 1 d . . . . .
H71 H 0.314718 0.761754 0.518594 0.055 Uiso 1 1 calc R U . . .
C72 C 0.3739(3) 0.7115(2) 0.57374(15) 0.0397(8) Uani 1 1 d . . . . .
H72 H 0.403328 0.686606 0.552323 0.048 Uiso 1 1 calc R U . . .
C73 C 0.4885(3) 0.66563(18) 0.71031(16) 0.0352(8) Uani 1 1 d . . . . .
C74 C 0.4225(3) 0.6563(2) 0.74556(16) 0.0410(9) Uani 1 1 d . . . . .
H74 H 0.353247 0.632997 0.733064 0.049 Uiso 1 1 calc R U . . .
C75 C 0.4553(3) 0.6798(2) 0.79753(16) 0.0438(9) Uani 1 1 d . . . . .
H75 H 0.408428 0.672269 0.818949 0.053 Uiso 1 1 calc R U . . .
C76 C 0.5584(3) 0.7148(2) 0.81775(17) 0.0464(9) Uani 1 1 d . . . . .
H76 H 0.581182 0.730401 0.852711 0.056 Uiso 1 1 calc R U . . .
C77 C 0.6262(3) 0.7259(2) 0.78533(16) 0.0431(9) Uani 1 1 d . . . . .
H77 H 0.695141 0.749511 0.798398 0.052 Uiso 1 1 calc R U . . .
C78 C 0.5924(3) 0.70206(19) 0.73332(15) 0.0380(8) Uani 1 1 d . . . . .
H78 H 0.640058 0.710331 0.712402 0.046 Uiso 1 1 calc R U . . .
C79 C 0.5451(3) 0.64044(19) 0.62099(14) 0.0344(8) Uani 1 1 d . . . . .
C80 C 0.6094(3) 0.6984(2) 0.60929(16) 0.0410(9) Uani 1 1 d . . . . .
H80 H 0.592193 0.739437 0.615302 0.049 Uiso 1 1 calc R U . . .
C81 C 0.6964(3) 0.6964(2) 0.58937(17) 0.0469(10) Uani 1 1 d . . . . .
H81 H 0.736360 0.735960 0.582682 0.056 Uiso 1 1 calc R U . . .
C82 C 0.7252(4) 0.6369(2) 0.57922(19) 0.0529(11) Uani 1 1 d . . . . .
H82 H 0.783128 0.635666 0.565243 0.063 Uiso 1 1 calc R U . . .
C83 C 0.6653(4) 0.5792(2) 0.59043(18) 0.0517(11) Uani 1 1 d . . . . .
H83 H 0.683982 0.538525 0.584816 0.062 Uiso 1 1 calc R U . . .
C84 C 0.5765(3) 0.5816(2) 0.61023(16) 0.0424(9) Uani 1 1 d . . . . .
H84 H 0.536589 0.541796 0.616450 0.051 Uiso 1 1 calc R U . . .
C85 C 1.1057(4) 0.9466(2) 0.8695(2) 0.0587(12) Uani 1 1 d . . . . .
C86 C 1.2114(5) 0.9662(3) 0.8702(4) 0.120(4) Uani 1 1 d . . . . .
H86 H 1.245059 0.933128 0.861369 0.143 Uiso 1 1 calc R U . . .
C87 C 1.2694(6) 1.0302(4) 0.8830(5) 0.155(5) Uani 1 1 d . . . . .
H87 H 1.338719 1.040862 0.879961 0.186 Uiso 1 1 calc R U . . .
C88 C 1.2217(5) 1.0804(3) 0.9009(3) 0.103(3) Uani 1 1 d . . . . .
H88 H 1.260798 1.124026 0.912544 0.123 Uiso 1 1 calc R U . . .
C89 C 1.1184(4) 1.0639(3) 0.9010(2) 0.0679(14) Uani 1 1 d . . . . .
H89 H 1.085170 1.096591 0.911272 0.082 Uiso 1 1 calc R U . . .
C90 C 1.0614(4) 0.9968(2) 0.88530(18) 0.0527(11) Uani 1 1 d . . . . .
H90 H 0.990655 0.986186 0.885722 0.063 Uiso 1 1 calc R U . . .
C91 C 1.0014(3) 0.8534(2) 0.78762(18) 0.0452(10) Uani 1 1 d . . . . .
C92 C 1.0582(4) 0.8853(3) 0.7545(2) 0.0599(14) Uani 1 1 d . . . . .
H92 H 1.115585 0.920653 0.768702 0.072 Uiso 1 1 calc R U . . .
C93 C 1.0331(4) 0.8668(3) 0.7016(2) 0.0667(16) Uani 1 1 d . . . . .
H93 H 1.073623 0.889482 0.681335 0.080 Uiso 1 1 calc R U . . .
C94 C 0.9491(4) 0.8153(3) 0.6791(2) 0.0628(14) Uani 1 1 d . . . . .
H94 H 0.932782 0.802275 0.643760 0.075 Uiso 1 1 calc R U . . .
C95 C 0.8884(4) 0.7826(3) 0.70970(18) 0.0547(11) Uani 1 1 d . . . . .
H95 H 0.829822 0.748306 0.694892 0.066 Uiso 1 1 calc R U . . .
C96 C 0.9158(3) 0.8016(2) 0.76283(17) 0.0461(10) Uani 1 1 d . . . . .
H96 H 0.874959 0.778618 0.782784 0.055 Uiso 1 1 calc R U . . .
C97 C 1.1210(3) 0.8182(2) 0.8671(2) 0.0578(13) Uani 1 1 d . . . . .
C98 C 1.1384(3) 0.7698(2) 0.8338(2) 0.0549(12) Uani 1 1 d . . . . .
H98 H 1.102805 0.763837 0.799658 0.066 Uiso 1 1 calc R U . . .
C99 C 1.2073(4) 0.7281(3) 0.8481(3) 0.0730(18) Uani 1 1 d . . . . .
H99 H 1.216290 0.695293 0.824203 0.088 Uiso 1 1 calc R U . . .
C100 C 1.2610(4) 0.7377(3) 0.8990(3) 0.094(2) Uani 1 1 d . . . . .
H100 H 1.307770 0.711471 0.909490 0.112 Uiso 1 1 calc R U . . .
C101 C 1.2456(5) 0.7858(3) 0.9340(3) 0.102(3) Uani 1 1 d . . . . .
H101 H 1.279447 0.791238 0.968441 0.123 Uiso 1 1 calc R U . . .
C102 C 1.1792(4) 0.8257(3) 0.9171(3) 0.082(2) Uani 1 1 d . . . . .
H102 H 1.172881 0.859876 0.940650 0.098 Uiso 1 1 calc R U . . .
C103 C 0.9401(3) 0.85449(19) 0.87807(16) 0.0415(9) Uani 1 1 d . . . . .
C104 C 0.9410(4) 0.8303(2) 0.92513(18) 0.0539(11) Uani 1 1 d . . . . .
H104 H 0.998927 0.815375 0.940456 0.065 Uiso 1 1 calc R U . . .
C105 C 0.8584(5) 0.8277(3) 0.9499(2) 0.0703(16) Uani 1 1 d . . . . .
H105 H 0.863427 0.812861 0.981813 0.084 Uiso 1 1 calc R U . . .
C106 C 0.7680(4) 0.8472(2) 0.9274(2) 0.0611(14) Uani 1 1 d . . . . .
H106 H 0.712326 0.844982 0.943639 0.073 Uiso 1 1 calc R U . . .
C107 C 0.7638(4) 0.8699(2) 0.88038(18) 0.0503(10) Uani 1 1 d . . . . .
H107 H 0.704189 0.882842 0.864560 0.060 Uiso 1 1 calc R U . . .
C108 C 0.8472(3) 0.8738(2) 0.85641(17) 0.0450(9) Uani 1 1 d . . . . .
H108 H 0.842046 0.889591 0.824863 0.054 Uiso 1 1 calc R U . . .
C109 C 1.2757(3) 0.41284(19) 0.88150(15) 0.0347(8) Uani 1 1 d . . . . .
C110 C 1.2921(3) 0.4284(2) 0.83355(16) 0.0389(8) Uani 1 1 d . . . . .
H110 H 1.312278 0.397396 0.812450 0.047 Uiso 1 1 calc R U . . .
C111 C 1.2791(3) 0.4887(2) 0.81606(17) 0.0468(10) Uani 1 1 d . . . . .
H111 H 1.288907 0.496563 0.783564 0.056 Uiso 1 1 calc R U . . .
C112 C 1.2520(3) 0.5364(2) 0.84691(18) 0.0471(10) Uani 1 1 d . . . . .
H112 H 1.244125 0.576672 0.835453 0.056 Uiso 1 1 calc R U . . .
C113 C 1.2366(3) 0.5243(2) 0.89480(17) 0.0428(9) Uani 1 1 d . . . . .
H113 H 1.218494 0.556477 0.915844 0.051 Uiso 1 1 calc R U . . .
C114 C 1.2482(3) 0.4632(2) 0.91179(15) 0.0398(8) Uani 1 1 d . . . . .
H114 H 1.237300 0.455767 0.944188 0.048 Uiso 1 1 calc R U . . .
C115 C 1.3109(3) 0.2878(2) 0.86182(14) 0.0348(8) Uani 1 1 d . . . . .
C116 C 1.2516(3) 0.2234(2) 0.84091(16) 0.0402(8) Uani 1 1 d . . . . .
H116 H 1.186367 0.209310 0.848518 0.048 Uiso 1 1 calc R U . . .
C117 C 1.2856(3) 0.1794(2) 0.80930(17) 0.0499(10) Uani 1 1 d . . . . .
H117 H 1.244847 0.136245 0.797341 0.060 Uiso 1 1 calc R U . . .
C118 C 1.3804(3) 0.2001(3) 0.79567(17) 0.0532(11) Uani 1 1 d . . . . .
H118 H 1.402106 0.171631 0.773166 0.064 Uiso 1 1 calc R U . . .
C119 C 1.4423(3) 0.2625(3) 0.81532(16) 0.0499(11) Uani 1 1 d . . . . .
H119 H 1.506425 0.276237 0.806457 0.060 Uiso 1 1 calc R U . . .
C120 C 1.4094(3) 0.3055(2) 0.84862(15) 0.0413(9) Uani 1 1 d . . . . .
H120 H 1.453506 0.347071 0.862598 0.050 Uiso 1 1 calc R U . . .
C121 C 1.3561(3) 0.34531(18) 0.95660(13) 0.0316(7) Uani 1 1 d . . . . .
C122 C 1.3579(3) 0.28840(19) 0.98224(15) 0.0357(8) Uani 1 1 d . . . . .
H122 H 1.308779 0.248628 0.968182 0.043 Uiso 1 1 calc R U . . .
C123 C 1.4308(3) 0.28954(19) 1.02803(14) 0.0354(8) Uani 1 1 d . . . . .
H123 H 1.429027 0.251357 1.044076 0.043 Uiso 1 1 calc R U . . .
C124 C 1.5053(3) 0.3483(2) 1.04903(15) 0.0400(8) Uani 1 1 d . . . . .
H124 H 1.553788 0.349686 1.079371 0.048 Uiso 1 1 calc R U . . .
C125 C 1.5074(3) 0.4047(2) 1.02481(16) 0.0415(9) Uani 1 1 d . . . . .
H125 H 1.557676 0.444051 1.038597 0.050 Uiso 1 1 calc R U . . .
C126 C 1.4339(3) 0.40237(19) 0.97973(15) 0.0349(8) Uani 1 1 d . . . . .
H126 H 1.436676 0.440959 0.964138 0.042 Uiso 1 1 calc R U . . .
C127 C 1.1520(3) 0.30921(17) 0.90393(15) 0.0324(7) Uani 1 1 d . . . . .
C128 C 1.1170(3) 0.29168(18) 0.94730(15) 0.0360(8) Uani 1 1 d . . . . .
H128 H 1.165202 0.297857 0.978463 0.043 Uiso 1 1 calc R U . . .
C129 C 1.0105(3) 0.2648(2) 0.94540(17) 0.0450(9) Uani 1 1 d . . . . .
H129 H 0.989731 0.253803 0.975269 0.054 Uiso 1 1 calc R U . . .
C130 C 0.9363(3) 0.2545(2) 0.89999(18) 0.0473(10) Uani 1 1 d . . . . .
H130 H 0.866183 0.236192 0.898852 0.057 Uiso 1 1 calc R U . . .
C131 C 0.9687(3) 0.2720(2) 0.85608(17) 0.0441(9) Uani 1 1 d . . . . .
H131 H 0.919839 0.265672 0.825117 0.053 Uiso 1 1 calc R U . . .
C132 C 1.0748(3) 0.29934(19) 0.85802(15) 0.0374(8) Uani 1 1 d . . . . .
H132 H 1.094755 0.311265 0.828196 0.045 Uiso 1 1 calc R U . . .
B79 B 0.2218(3) 0.1706(2) 0.58988(17) 0.0341(8) Uani 1 1 d . . . . .
B104 B 1.2750(3) 0.34019(19) 0.90138(16) 0.0302(8) Uani 1 1 d . . . . .
B129 B 0.4455(3) 0.6440(2) 0.64853(17) 0.0362(9) Uani 1 1 d . . . . .
B154 B 1.0406(3) 0.8681(2) 0.8501(2) 0.0460(11) Uani 1 1 d . . . . .
N1 N 0.8256(2) 0.55252(17) 0.76827(13) 0.0387(7) Uani 1 1 d . . . . .
N2 N 0.9011(2) 0.62243(17) 0.87869(13) 0.0365(7) Uani 1 1 d D . . . .
N3 N 0.6886(2) 0.54654(16) 0.88382(12) 0.0352(6) Uani 1 1 d . . . . .
N4 N 0.6110(2) 0.48347(17) 0.77268(12) 0.0369(7) Uani 1 1 d D . . . .
N5 N 0.9295(2) 0.48790(16) 0.83669(12) 0.0356(7) Uani 1 1 d . . . . .
N6 N 0.9750(2) 0.45206(17) 0.87282(13) 0.0374(7) Uani 1 1 d . . . . .
N7 N 1.0127(3) 0.4287(2) 0.95504(15) 0.0471(8) Uani 1 1 d . . . . .
N8 N 0.7022(2) 0.41651(15) 0.86266(12) 0.0342(6) Uani 1 1 d . . . . .
N9 N 0.7096(3) 0.34997(16) 0.85223(13) 0.0368(7) Uani 1 1 d . . . . .
N10 N 0.7115(2) 0.25892(16) 0.79863(13) 0.0386(7) Uani 1 1 d . . . . .
H10A H 0.714377 0.238610 0.769584 0.046 Uiso 1 1 calc R U . . .
H10B H 0.703184 0.236633 0.823649 0.046 Uiso 1 1 calc R U . . .
N11 N 0.8466(2) 0.00029(15) 0.62166(12) 0.0324(6) Uani 1 1 d . . . . .
N12 N 0.9368(2) 0.08970(17) 0.72452(13) 0.0370(7) Uani 1 1 d D . . . .
N13 N 0.7402(2) 0.00916(16) 0.74356(13) 0.0380(7) Uani 1 1 d . . . . .
N14 N 0.6555(2) -0.08556(16) 0.64505(13) 0.0371(7) Uani 1 1 d D . . . .
N15 N 0.8144(2) 0.12867(15) 0.63033(12) 0.0315(6) Uani 1 1 d . . . . .
N16 N 0.8009(2) 0.19329(16) 0.63453(12) 0.0355(6) Uani 1 1 d . . . . .
N17 N 0.7909(2) 0.29016(16) 0.68123(13) 0.0389(7) Uani 1 1 d . . . . .
H17D H 0.787114 0.313283 0.708942 0.047 Uiso 1 1 calc R U . . .
H17E H 0.792487 0.308485 0.653781 0.047 Uiso 1 1 calc R U . . .
N18 N 0.6041(2) 0.04487(16) 0.66494(12) 0.0352(7) Uani 1 1 d . . . . .
N19 N 0.5417(2) 0.06634(18) 0.62570(12) 0.0415(7) Uani 1 1 d . . . . .
H19 H 0.507853 0.096007 0.632521 0.050 Uiso 1 1 calc R U . . .
N20 N 0.4815(3) 0.0703(2) 0.54031(14) 0.0523(9) Uani 1 1 d . . . . .
H20C H 0.474122 0.056810 0.508150 0.063 Uiso 1 1 calc R U . . .
H20D H 0.455555 0.102940 0.549802 0.063 Uiso 1 1 calc R U . . .
O18 O 0.7925(2) 0.19532(13) 0.71894(10) 0.0383(6) Uani 1 1 d . . . . .
O26 O 0.5726(2) -0.00683(14) 0.56433(10) 0.0395(6) Uani 1 1 d . . . . .
O48 O 0.7322(2) 0.36039(14) 0.77057(10) 0.0397(6) Uani 1 1 d . . . . .
O56 O 0.9412(2) 0.51653(14) 0.93808(11) 0.0401(6) Uani 1 1 d . . . . .
H6C H 0.992(3) 0.413(2) 0.8595(16) 0.034(10) Uiso 1 1 d . . . . .
H7C H 1.037(4) 0.394(2) 0.9441(18) 0.045(12) Uiso 1 1 d . . . . .
H7D H 1.030(3) 0.450(2) 0.9923(18) 0.042(12) Uiso 1 1 d . . . . .
H16C H 0.811(4) 0.221(3) 0.606(2) 0.068(16) Uiso 1 1 d . . . . .
H9C H 0.712(4) 0.332(3) 0.884(2) 0.062(15) Uiso 1 1 d . . . . .
H12C H 0.883(2) 0.087(2) 0.7019(14) 0.053(14) Uiso 1 1 d D . . . .
H14C H 0.667(4) -0.0437(6) 0.648(2) 0.062(16) Uiso 1 1 d D . . . .
H2C H 0.885(5) 0.5807(8) 0.868(2) 0.10(2) Uiso 1 1 d D . . . .
H4C H 0.666(2) 0.475(3) 0.7882(19) 0.070(17) Uiso 1 1 d D . . . .

loop_
_atom_site_aniso_label
_atom_site_aniso_U_11
_atom_site_aniso_U_22
_atom_site_aniso_U_33
_atom_site_aniso_U_23
_atom_site_aniso_U_13
_atom_site_aniso_U_12
C1 0.049(2) 0.038(2) 0.043(2) 0.0080(17) 0.0198(17) 0.0107(16)
C2 0.049(2) 0.036(2) 0.043(2) 0.0100(17) 0.0123(17) 0.0119(16)
C3 0.047(2) 0.0370(19) 0.034(2) 0.0017(15) 0.0115(16) 0.0137(16)
C4 0.051(2) 0.0346(19) 0.041(2) 0.0003(16) 0.0144(17) 0.0185(16)
C5 0.0381(18) 0.050(2) 0.034(2) 0.0058(17) 0.0144(15) 0.0194(16)
C6 0.0424(19) 0.045(2) 0.036(2) 0.0049(17) 0.0155(16) 0.0211(16)
C7 0.044(2) 0.065(3) 0.0272(19) 0.0109(18) 0.0112(16) 0.0199(18)
C8 0.048(2) 0.049(2) 0.036(2) 0.0087(17) 0.0163(17) 0.0178(17)
C9 0.044(2) 0.050(2) 0.037(2) 0.0027(17) 0.0209(16) 0.0134(17)
C10 0.0313(16) 0.0405(19) 0.032(2) 0.0046(15) 0.0116(14) 0.0103(14)
C11 0.042(2) 0.052(2) 0.049(2) 0.0011(19) 0.0196(18) 0.0196(17)
C12 0.0299(16) 0.038(2) 0.040(2) 0.0084(16) 0.0106(14) 0.0096(14)
C13 0.0399(18) 0.0369(19) 0.0303(19) -0.0002(15) 0.0129(14) 0.0085(14)
C14 0.0348(17) 0.041(2) 0.035(2) 0.0063(16) 0.0125(15) 0.0081(14)
C15 0.070(3) 0.041(2) 0.035(2) 0.0059(17) 0.0214(19) 0.0190(19)
C16 0.0264(15) 0.0373(19) 0.041(2) -0.0012(16) 0.0147(14) 0.0104(13)
C17 0.039(2) 0.050(2) 0.053(3) 0.011(2) 0.0098(18) 0.0129(17)
C18 0.043(2) 0.050(2) 0.039(2) -0.0010(18) 0.0106(16) 0.0151(17)
C19 0.0361(18) 0.042(2) 0.046(2) 0.0043(17) 0.0188(16) 0.0119(15)
C20 0.0345(18) 0.040(2) 0.043(2) -0.0002(16) 0.0144(15) 0.0128(15)
C21 0.047(2) 0.039(2) 0.048(2) 0.0110(18) 0.0165(18) 0.0105(16)
C22 0.0407(19) 0.049(2) 0.038(2) 0.0122(17) 0.0162(16) 0.0100(16)
C23 0.0408(19) 0.048(2) 0.035(2) 0.0090(17) 0.0125(16) 0.0172(16)
C24 0.043(2) 0.047(2) 0.036(2) 0.0029(17) 0.0124(16) 0.0061(16)
C25 0.0332(17) 0.040(2) 0.040(2) 0.0047(16) 0.0108(15) 0.0120(14)
C26 0.0292(16) 0.045(2) 0.039(2) 0.0053(16) 0.0144(15) 0.0124(14)
C27 0.0376(17) 0.0371(19) 0.0307(19) 0.0038(15) 0.0113(14) 0.0097(14)
C28 0.0301(16) 0.043(2) 0.0289(18) 0.0010(15) 0.0126(13) 0.0104(14)
C29 0.061(2) 0.049(2) 0.032(2) 0.0075(17) 0.0164(18) 0.0218(19)
C30 0.0270(16) 0.0373(19) 0.039(2) 0.0008(16) 0.0142(14) 0.0061(13)
C31 0.042(2) 0.040(2) 0.047(2) 0.0104(17) 0.0183(17) 0.0131(16)
C32 0.0334(17) 0.0391(19) 0.035(2) 0.0042(15) 0.0149(14) 0.0120(14)
C33 0.041(2) 0.057(3) 0.047(2) -0.0078(19) 0.0141(17) 0.0225(18)
C34 0.0315(17) 0.040(2) 0.040(2) -0.0042(16) 0.0076(15) 0.0093(14)
C35 0.0350(19) 0.042(2) 0.059(3) 0.0004(19) 0.0130(18) 0.0057(16)
C36 0.0268(16) 0.044(2) 0.052(2) 0.0044(18) 0.0087(15) 0.0010(15)
C37 0.0347(17) 0.044(2) 0.0294(18) 0.0076(15) 0.0145(14) 0.0179(15)
C38 0.0293(17) 0.050(2) 0.038(2) 0.0054(17) 0.0079(15) 0.0125(15)
C39 0.0278(16) 0.051(2) 0.041(2) -0.0026(17) 0.0108(15) 0.0060(15)
C40 0.0338(18) 0.058(2) 0.035(2) 0.0017(18) 0.0077(15) 0.0187(16)
C41 0.044(2) 0.055(2) 0.044(2) 0.0122(19) 0.0123(17) 0.0201(18)
C42 0.0381(18) 0.047(2) 0.036(2) 0.0074(17) 0.0146(15) 0.0128(15)
C43 0.0313(16) 0.0329(18) 0.0356(19) 0.0036(15) 0.0137(14) 0.0086(13)
C44 0.0361(18) 0.041(2) 0.035(2) 0.0005(16) 0.0102(15) 0.0105(15)
C45 0.042(2) 0.046(2) 0.054(3) 0.0081(19) 0.0155(18) 0.0197(17)
C46 0.050(2) 0.036(2) 0.050(2) 0.0086(17) 0.0260(19) 0.0183(16)
C47 0.049(2) 0.058(3) 0.050(3) -0.009(2) 0.0061(19) 0.020(2)
C48 0.040(2) 0.057(3) 0.044(2) -0.0094(19) 0.0058(17) 0.0201(18)
C49 0.0326(17) 0.0386(19) 0.040(2) 0.0052(16) 0.0130(15) 0.0124(14)
C50 0.0369(18) 0.039(2) 0.040(2) 0.0039(16) 0.0102(15) 0.0081(15)
C51 0.045(2) 0.047(2) 0.049(2) 0.0032(18) 0.0253(18) 0.0164(17)
C52 0.0311(18) 0.047(2) 0.062(3) 0.007(2) 0.0213(18) 0.0102(15)
C53 0.0357(19) 0.062(3) 0.047(2) -0.002(2) 0.0090(17) 0.0125(18)
C54 0.0336(18) 0.055(2) 0.044(2) 0.0014(18) 0.0116(16) 0.0100(16)
C55 0.0315(16) 0.0357(19) 0.041(2) 0.0041(16) 0.0071(14) 0.0059(14)
C56 0.043(2) 0.037(2) 0.044(2) 0.0003(16) 0.0025(16) 0.0137(16)
C57 0.052(2) 0.033(2) 0.066(3) -0.0025(19) 0.000(2) 0.0174(17)
C58 0.051(2) 0.044(2) 0.071(3) 0.020(2) 0.005(2) 0.0081(19)
C59 0.0363(19) 0.056(3) 0.056(3) 0.023(2) 0.0126(18) 0.0060(17)
C60 0.0299(17) 0.043(2) 0.053(2) 0.0157(18) 0.0133(16) 0.0068(15)
C61 0.043(2) 0.042(2) 0.044(2) 0.0075(18) 0.0065(17) -0.0017(17)
C62 0.115(5) 0.073(4) 0.062(4) 0.037(3) -0.026(3) -0.036(4)
C63 0.148(7) 0.067(4) 0.089(5) 0.029(4) -0.051(5) -0.046(4)
C64 0.075(4) 0.061(3) 0.098(5) 0.027(3) -0.018(3) -0.024(3)
C65 0.057(3) 0.043(2) 0.074(3) 0.027(2) 0.014(2) 0.002(2)
C66 0.0405(19) 0.039(2) 0.045(2) 0.0115(17) 0.0061(16) 0.0075(16)
C67 0.0349(18) 0.042(2) 0.042(2) 0.0111(17) 0.0119(15) 0.0036(15)
C68 0.043(2) 0.045(2) 0.043(2) 0.0102(17) 0.0165(17) 0.0144(16)
C69 0.050(2) 0.046(2) 0.055(3) 0.017(2) 0.0211(19) 0.0241(18)
C70 0.041(2) 0.053(2) 0.055(3) 0.023(2) 0.0147(18) 0.0184(17)
C71 0.044(2) 0.051(2) 0.047(2) 0.0127(19) 0.0134(17) 0.0154(17)
C72 0.0385(18) 0.044(2) 0.039(2) 0.0129(17) 0.0117(16) 0.0103(16)
C73 0.0330(17) 0.0291(17) 0.047(2) 0.0065(15) 0.0148(15) 0.0082(13)
C74 0.0396(19) 0.043(2) 0.047(2) 0.0105(18) 0.0193(17) 0.0130(16)
C75 0.046(2) 0.053(2) 0.043(2) 0.0120(19) 0.0224(17) 0.0204(18)
C76 0.058(2) 0.044(2) 0.039(2) 0.0029(18) 0.0135(19) 0.0140(18)
C77 0.0402(19) 0.049(2) 0.041(2) 0.0060(18) 0.0109(16) 0.0107(17)
C78 0.0404(19) 0.040(2) 0.036(2) 0.0058(16) 0.0148(16) 0.0096(15)
C79 0.0382(18) 0.0350(19) 0.0314(19) 0.0050(15) 0.0067(14) 0.0123(14)
C80 0.042(2) 0.036(2) 0.051(2) 0.0085(17) 0.0187(17) 0.0112(15)
C81 0.049(2) 0.048(2) 0.052(3) 0.017(2) 0.0232(19) 0.0153(18)
C82 0.055(2) 0.064(3) 0.056(3) 0.015(2) 0.030(2) 0.031(2)
C83 0.067(3) 0.044(2) 0.056(3) 0.006(2) 0.026(2) 0.028(2)
C84 0.059(2) 0.0328(19) 0.038(2) 0.0078(16) 0.0132(18) 0.0129(17)
C85 0.044(2) 0.049(3) 0.078(3) 0.018(2) 0.006(2) 0.0024(19)
C86 0.043(3) 0.049(3) 0.263(12) 0.024(5) 0.033(5) 0.002(2)
C87 0.054(4) 0.064(5) 0.329(16) 0.001(7) 0.042(6) -0.012(3)
C88 0.072(4) 0.054(4) 0.160(8) 0.014(4) 0.010(4) -0.017(3)
C89 0.071(3) 0.044(3) 0.077(4) 0.004(2) 0.002(3) 0.002(2)
C90 0.051(2) 0.046(2) 0.056(3) 0.011(2) 0.004(2) 0.0056(19)
C91 0.040(2) 0.046(2) 0.063(3) 0.022(2) 0.0229(19) 0.0220(17)
C92 0.049(2) 0.059(3) 0.089(4) 0.040(3) 0.034(2) 0.019(2)
C93 0.072(3) 0.085(4) 0.074(4) 0.055(3) 0.048(3) 0.037(3)
C94 0.068(3) 0.086(4) 0.057(3) 0.034(3) 0.032(2) 0.041(3)
C95 0.064(3) 0.064(3) 0.047(3) 0.018(2) 0.018(2) 0.027(2)
C96 0.048(2) 0.050(2) 0.051(3) 0.023(2) 0.0227(19) 0.0169(18)
C97 0.038(2) 0.050(3) 0.081(4) 0.021(2) 0.005(2) 0.0028(18)
C98 0.045(2) 0.050(3) 0.080(3) 0.024(2) 0.026(2) 0.0154(19)
C99 0.047(3) 0.069(3) 0.124(5) 0.044(4) 0.040(3) 0.027(2)
C100 0.047(3) 0.080(4) 0.156(7) 0.051(5) 0.005(4) 0.021(3)
C101 0.078(4) 0.068(4) 0.134(7) 0.015(4) -0.041(4) 0.020(3)
C102 0.059(3) 0.049(3) 0.114(5) 0.005(3) -0.031(3) 0.013(2)
C103 0.046(2) 0.035(2) 0.038(2) 0.0074(16) 0.0073(16) -0.0013(16)
C104 0.077(3) 0.041(2) 0.045(3) 0.0055(19) 0.011(2) 0.018(2)
C105 0.122(5) 0.052(3) 0.051(3) 0.014(2) 0.046(3) 0.025(3)
C106 0.080(3) 0.042(2) 0.063(3) -0.003(2) 0.044(3) -0.004(2)
C107 0.049(2) 0.049(2) 0.054(3) 0.001(2) 0.020(2) 0.0070(18)
C108 0.045(2) 0.048(2) 0.043(2) 0.0091(18) 0.0120(17) 0.0072(17)
C109 0.0269(15) 0.0391(19) 0.038(2) 0.0050(15) 0.0096(14) 0.0060(13)
C110 0.0347(18) 0.040(2) 0.044(2) 0.0054(17) 0.0140(16) 0.0088(15)
C111 0.045(2) 0.050(2) 0.050(2) 0.020(2) 0.0156(18) 0.0098(17)
C112 0.0372(19) 0.040(2) 0.066(3) 0.019(2) 0.0098(18) 0.0091(16)
C113 0.0406(19) 0.039(2) 0.048(2) 0.0028(17) 0.0074(17) 0.0119(16)
C114 0.0403(19) 0.045(2) 0.036(2) 0.0061(17) 0.0093(15) 0.0131(16)
C115 0.0327(17) 0.047(2) 0.0273(18) 0.0065(15) 0.0092(14) 0.0117(15)
C116 0.0340(18) 0.045(2) 0.041(2) -0.0039(17) 0.0108(15) 0.0112(15)
C117 0.043(2) 0.055(3) 0.050(3) -0.016(2) 0.0054(18) 0.0204(18)
C118 0.049(2) 0.072(3) 0.043(2) -0.009(2) 0.0093(18) 0.033(2)
C119 0.0360(19) 0.081(3) 0.041(2) 0.010(2) 0.0141(17) 0.025(2)
C120 0.0331(18) 0.056(2) 0.037(2) 0.0054(17) 0.0127(15) 0.0127(16)
C121 0.0299(16) 0.0398(19) 0.0272(18) -0.0004(14) 0.0101(13) 0.0115(14)
C122 0.0326(17) 0.0377(19) 0.039(2) 0.0057(16) 0.0124(15) 0.0098(14)
C123 0.0376(18) 0.042(2) 0.0333(19) 0.0088(16) 0.0134(15) 0.0167(15)
C124 0.0344(18) 0.054(2) 0.034(2) 0.0014(17) 0.0055(15) 0.0188(16)
C125 0.0348(18) 0.040(2) 0.047(2) -0.0007(17) 0.0048(16) 0.0083(15)
C126 0.0301(16) 0.0358(19) 0.040(2) 0.0067(15) 0.0081(14) 0.0101(14)
C127 0.0289(16) 0.0324(18) 0.040(2) 0.0072(15) 0.0111(14) 0.0128(13)
C128 0.0365(18) 0.0378(19) 0.041(2) 0.0082(16) 0.0181(15) 0.0144(14)
C129 0.042(2) 0.055(2) 0.044(2) 0.0132(19) 0.0196(17) 0.0120(17)
C130 0.0322(18) 0.053(2) 0.062(3) 0.013(2) 0.0225(18) 0.0081(16)
C131 0.0300(18) 0.053(2) 0.049(2) 0.0041(19) 0.0100(16) 0.0106(16)
C132 0.0308(17) 0.042(2) 0.041(2) 0.0073(16) 0.0099(15) 0.0089(14)
B79 0.0299(18) 0.035(2) 0.041(2) 0.0068(17) 0.0125(16) 0.0118(15)
B104 0.0303(18) 0.0305(19) 0.032(2) 0.0005(15) 0.0142(15) 0.0065(14)
B129 0.037(2) 0.038(2) 0.038(2) 0.0128(18) 0.0160(17) 0.0089(17)
B154 0.035(2) 0.038(2) 0.065(3) 0.013(2) 0.008(2) 0.0095(17)
N1 0.0381(16) 0.0482(19) 0.0367(17) 0.0117(14) 0.0139(13) 0.0173(13)
N2 0.0385(16) 0.0393(18) 0.0343(17) 0.0036(14) 0.0116(13) 0.0122(13)
N3 0.0375(15) 0.0380(17) 0.0315(16) 0.0052(13) 0.0092(12) 0.0103(12)
N4 0.0368(16) 0.0453(18) 0.0317(17) 0.0037(14) 0.0107(13) 0.0139(13)
N5 0.0340(15) 0.0414(17) 0.0362(18) 0.0102(14) 0.0120(12) 0.0133(12)
N6 0.0405(16) 0.0394(17) 0.0376(18) 0.0043(14) 0.0120(13) 0.0185(13)
N7 0.058(2) 0.049(2) 0.042(2) 0.0096(16) 0.0101(16) 0.0293(17)
N8 0.0362(15) 0.0352(16) 0.0348(17) 0.0010(13) 0.0163(12) 0.0098(12)
N9 0.0455(17) 0.0348(16) 0.0332(17) 0.0007(13) 0.0138(13) 0.0136(13)
N10 0.0433(16) 0.0364(17) 0.0406(18) -0.0002(13) 0.0204(14) 0.0112(13)
N11 0.0291(14) 0.0354(16) 0.0338(16) 0.0038(12) 0.0081(12) 0.0092(11)
N12 0.0327(15) 0.0420(18) 0.0367(17) 0.0035(14) 0.0083(13) 0.0099(13)
N13 0.0348(15) 0.0393(17) 0.0427(18) 0.0042(14) 0.0111(13) 0.0131(13)
N14 0.0337(15) 0.0374(17) 0.0433(18) 0.0061(14) 0.0134(13) 0.0102(13)
N15 0.0295(13) 0.0308(15) 0.0361(17) 0.0036(12) 0.0109(12) 0.0081(11)
N16 0.0421(16) 0.0355(16) 0.0327(16) 0.0031(13) 0.0140(13) 0.0128(12)
N17 0.0440(17) 0.0370(17) 0.0376(18) 0.0021(13) 0.0120(13) 0.0122(13)
N18 0.0314(14) 0.0373(16) 0.0376(17) 0.0020(13) 0.0092(12) 0.0095(12)
N19 0.0406(16) 0.052(2) 0.0333(17) -0.0095(14) 0.0048(13) 0.0230(14)
N20 0.062(2) 0.065(2) 0.0331(18) -0.0001(16) 0.0010(15) 0.0350(18)
O18 0.0393(13) 0.0418(14) 0.0364(14) 0.0061(12) 0.0151(11) 0.0090(11)
O26 0.0407(13) 0.0420(15) 0.0398(15) -0.0011(11) 0.0091(11) 0.0211(11)
O48 0.0400(13) 0.0459(15) 0.0368(14) 0.0044(12) 0.0163(11) 0.0114(11)
O56 0.0443(14) 0.0408(14) 0.0407(15) 0.0044(12) 0.0128(11) 0.0193(11)

loop_
_atom_type_symbol
_atom_type_description
_atom_type_scat_dispersion_real
_atom_type_scat_dispersion_imag
_atom_type_scat_source
C C 0.0181 0.0091 'International Tables Vol C Tables 4.2.6.8 and 6.1.1.4'
H H 0.0000 0.0000 'International Tables Vol C Tables 4.2.6.8 and 6.1.1.4'
B B 0.0090 0.0039 'International Tables Vol C Tables 4.2.6.8 and 6.1.1.4'
N N 0.0311 0.0180 'International Tables Vol C Tables 4.2.6.8 and 6.1.1.4'
O O 0.0492 0.0322 'International Tables Vol C Tables 4.2.6.8 and 6.1.1.4'

loop_
_geom_angle_atom_site_label_1
_geom_angle_atom_site_label_2
_geom_angle_atom_site_label_3
_geom_angle
_geom_angle_site_symmetry_1
_geom_angle_site_symmetry_3
_geom_angle_publ_flag
N1 C1 C2 111.0(3) . . ?
N1 C1 H1A 109.4 . . ?
C2 C1 H1A 109.4 . . ?
N1 C1 H1B 109.4 . . ?
C2 C1 H1B 109.4 . . ?
H1A C1 H1B 108.0 . . ?
N2 C2 C1 109.6(3) . . ?
N2 C2 H2A 109.8 . . ?
C1 C2 H2A 109.8 . . ?
N2 C2 H2B 109.8 . . ?
C1 C2 H2B 109.8 . . ?
H2A C2 H2B 108.2 . . ?
N2 C3 C4 114.8(3) . . ?
N2 C3 H3A 108.6 . . ?
C4 C3 H3A 108.6 . . ?
N2 C3 H3B 108.6 . . ?
C4 C3 H3B 108.6 . . ?
H3A C3 H3B 107.5 . . ?
N3 C4 C3 112.7(3) . . ?
N3 C4 H4A 109.1 . . ?
C3 C4 H4A 109.1 . . ?
N3 C4 H4B 109.1 . . ?
C3 C4 H4B 109.1 . . ?
H4A C4 H4B 107.8 . . ?
N3 C5 C6 111.3(3) . . ?
N3 C5 H5A 109.4 . . ?
C6 C5 H5A 109.4 . . ?
N3 C5 H5B 109.4 . . ?
C6 C5 H5B 109.4 . . ?
H5A C5 H5B 108.0 . . ?
N4 C6 C5 111.3(3) . . ?
N4 C6 H6A 109.4 . . ?
C5 C6 H6A 109.4 . . ?
N4 C6 H6B 109.4 . . ?
C5 C6 H6B 109.4 . . ?
H6A C6 H6B 108.0 . . ?
N4 C7 C8 113.9(3) . . ?
N4 C7 H7A 108.8 . . ?
C8 C7 H7A 108.8 . . ?
N4 C7 H7B 108.8 . . ?
C8 C7 H7B 108.8 . . ?
H7A C7 H7B 107.7 . . ?
N1 C8 C7 113.9(3) . . ?
N1 C8 H8A 108.8 . . ?
C7 C8 H8A 108.8 . . ?
N1 C8 H8B 108.8 . . ?
C7 C8 H8B 108.8 . . ?
H8A C8 H8B 107.7 . . ?
N1 C9 C10 113.8(3) . . ?
N1 C9 H9A 108.8 . . ?
C10 C9 H9A 108.8 . . ?
N1 C9 H9B 108.8 . . ?
C10 C9 H9B 108.8 . . ?
H9A C9 H9B 107.7 . . ?
N5 C10 C9 118.0(3) . . ?
N5 C10 C11 125.9(3) . . ?
C9 C10 C11 116.0(3) . . ?
C10 C11 H11A 109.5 . . ?
C10 C11 H11B 109.5 . . ?
H11A C11 H11B 109.5 . . ?
C10 C11 H11C 109.5 . . ?
H11A C11 H11C 109.5 . . ?
H11B C11 H11C 109.5 . . ?
O56 C12 N7 122.4(4) . . ?
O56 C12 N6 122.4(3) . . ?
N7 C12 N6 115.2(3) . . ?
N3 C13 C14 115.0(3) . . ?
N3 C13 H13A 108.5 . . ?
C14 C13 H13A 108.5 . . ?
N3 C13 H13B 108.5 . . ?
C14 C13 H13B 108.5 . . ?
H13A C13 H13B 107.5 . . ?
N8 C14 C13 119.2(3) . . ?
N8 C14 C15 125.5(4) . . ?
C13 C14 C15 115.2(3) . . ?
C14 C15 H15A 109.5 . . ?
C14 C15 H15B 109.5 . . ?
H15A C15 H15B 109.5 . . ?
C14 C15 H15C 109.5 . . ?
H15A C15 H15C 109.5 . . ?
H15B C15 H15C 109.5 . . ?
O48 C16 N10 123.1(4) . . ?
O48 C16 N9 123.9(4) . . ?
N10 C16 N9 113.0(3) . . ?
N2 C17 H17A 109.5 . . ?
N2 C17 H17B 109.5 . . ?
H17A C17 H17B 109.5 . . ?
N2 C17 H17C 109.5 . . ?
H17A C17 H17C 109.5 . . ?
H17B C17 H17C 109.5 . . ?
N4 C18 H18A 109.5 . . ?
N4 C18 H18B 109.5 . . ?
H18A C18 H18B 109.5 . . ?
N4 C18 H18C 109.5 . . ?
H18A C18 H18C 109.5 . . ?
H18B C18 H18C 109.5 . . ?
N11 C19 C20 114.1(3) . . ?
N11 C19 H19A 108.7 . . ?
C20 C19 H19A 108.7 . . ?
N11 C19 H19B 108.7 . . ?
C20 C19 H19B 108.7 . . ?
H19A C19 H19B 107.6 . . ?
N14 C20 C19 114.5(3) . . ?
N14 C20 H20A 108.6 . . ?
C19 C20 H20A 108.6 . . ?
N14 C20 H20B 108.6 . . ?
C19 C20 H20B 108.6 . . ?
H20A C20 H20B 107.6 . . ?
C22 C21 N14 109.8(3) . . ?
C22 C21 H21A 109.7 . . ?
N14 C21 H21A 109.7 . . ?
C22 C21 H21B 109.7 . . ?
N14 C21 H21B 109.7 . . ?
H21A C21 H21B 108.2 . . ?
N13 C22 C21 110.6(3) . . ?
N13 C22 H22A 109.5 . . ?
C21 C22 H22A 109.5 . . ?
N13 C22 H22B 109.5 . . ?
C21 C22 H22B 109.5 . . ?
H22A C22 H22B 108.1 . . ?
N13 C23 C24 112.8(3) . . ?
N13 C23 H23A 109.0 . . ?
C24 C23 H23A 109.0 . . ?
N13 C23 H23B 109.0 . . ?
C24 C23 H23B 109.0 . . ?
H23A C23 H23B 107.8 . . ?
N12 C24 C23 114.0(3) . . ?
N12 C24 H24A 108.7 . . ?
C23 C24 H24A 108.7 . . ?
N12 C24 H24B 108.7 . . ?
C23 C24 H24B 108.7 . . ?
H24A C24 H24B 107.6 . . ?
C26 C25 N12 111.3(3) . . ?
C26 C25 H25A 109.4 . . ?
N12 C25 H25A 109.4 . . ?
C26 C25 H25B 109.4 . . ?
N12 C25 H25B 109.4 . . ?
H25A C25 H25B 108.0 . . ?
N11 C26 C25 110.9(3) . . ?
N11 C26 H26A 109.5 . . ?
C25 C26 H26A 109.5 . . ?
N11 C26 H26B 109.5 . . ?
C25 C26 H26B 109.5 . . ?
H26A C26 H26B 108.1 . . ?
N11 C27 C28 114.9(3) . . ?
N11 C27 H27A 108.5 . . ?
C28 C27 H27A 108.5 . . ?
N11 C27 H27B 108.5 . . ?
C28 C27 H27B 108.5 . . ?
H27A C27 H27B 107.5 . . ?
N15 C28 C27 120.4(3) . . ?
N15 C28 C29 124.3(4) . . ?
C27 C28 C29 115.2(3) . . ?
C28 C29 H29A 109.5 . . ?
C28 C29 H29B 109.5 . . ?
H29A C29 H29B 109.5 . . ?
C28 C29 H29C 109.5 . . ?
H29A C29 H29C 109.5 . . ?
H29B C29 H29C 109.5 . . ?
O18 C30 N17 123.3(4) . . ?
O18 C30 N16 122.2(4) . . ?
N17 C30 N16 114.6(3) . . ?
N13 C31 C32 113.9(3) . . ?
N13 C31 H31A 108.8 . . ?
C32 C31 H31A 108.8 . . ?
N13 C31 H31B 108.8 . . ?
C32 C31 H31B 108.8 . . ?
H31A C31 H31B 107.7 . . ?
N18 C32 C33 125.1(4) . . ?
N18 C32 C31 119.5(3) . . ?
C33 C32 C31 115.3(3) . . ?
C32 C33 H33A 109.5 . . ?
C32 C33 H33B 109.5 . . ?
H33A C33 H33B 109.5 . . ?
C32 C33 H33C 109.5 . . ?
H33A C33 H33C 109.5 . . ?
H33B C33 H33C 109.5 . . ?
O26 C34 N20 122.7(4) . . ?
O26 C34 N19 122.4(4) . . ?
N20 C34 N19 114.9(4) . . ?
N14 C35 H35A 109.5 . . ?
N14 C35 H35B 109.5 . . ?
H35A C35 H35B 109.5 . . ?
N14 C35 H35C 109.5 . . ?
H35A C35 H35C 109.5 . . ?
H35B C35 H35C 109.5 . . ?
N12 C36 H36A 109.5 . . ?
N12 C36 H36B 109.5 . . ?
H36A C36 H36B 109.5 . . ?
N12 C36 H36C 109.5 . . ?
H36A C36 H36C 109.5 . . ?
H36B C36 H36C 109.5 . . ?
C38 C37 C42 114.6(3) . . ?
C38 C37 B79 125.5(3) . . ?
C42 C37 B79 119.8(3) . . ?
C37 C38 C39 123.4(4) . . ?
C37 C38 H38 118.3 . . ?
C39 C38 H38 118.3 . . ?
C40 C39 C38 120.0(4) . . ?
C40 C39 H39 120.0 . . ?
C38 C39 H39 120.0 . . ?
C39 C40 C41 119.0(4) . . ?
C39 C40 H40 120.5 . . ?
C41 C40 H40 120.5 . . ?
C42 C41 C40 119.3(4) . . ?
C42 C41 H41 120.4 . . ?
C40 C41 H41 120.4 . . ?
C41 C42 C37 123.7(4) . . ?
C41 C42 H42 118.1 . . ?
C37 C42 H42 118.1 . . ?
C44 C43 C48 114.5(4) . . ?
C44 C43 B79 123.1(3) . . ?
C48 C43 B79 122.3(3) . . ?
C45 C44 C43 123.0(4) . . ?
C45 C44 H44 118.5 . . ?
C43 C44 H44 118.5 . . ?
C46 C45 C44 121.1(4) . . ?
C46 C45 H45 119.5 . . ?
C44 C45 H45 119.5 . . ?
C45 C46 C47 118.3(4) . . ?
C45 C46 H46 120.9 . . ?
C47 C46 H46 120.9 . . ?
C48 C47 C46 119.6(4) . . ?
C48 C47 H47 120.2 . . ?
C46 C47 H47 120.2 . . ?
C47 C48 C43 123.5(4) . . ?
C47 C48 H48 118.2 . . ?
C43 C48 H48 118.2 . . ?
C54 C49 C50 115.1(3) . . ?
C54 C49 B79 120.6(3) . . ?
C50 C49 B79 124.2(3) . . ?
C49 C50 C51 122.1(4) . . ?
C49 C50 H50 118.9 . . ?
C51 C50 H50 118.9 . . ?
C52 C51 C50 120.4(4) . . ?
C52 C51 H51 119.8 . . ?
C50 C51 H51 119.8 . . ?
C53 C52 C51 118.6(3) . . ?
C53 C52 H52 120.7 . . ?
C51 C52 H52 120.7 . . ?
C52 C53 C54 120.1(4) . . ?
C52 C53 H53 120.0 . . ?
C54 C53 H53 120.0 . . ?
C53 C54 C49 123.5(4) . . ?
C53 C54 H54 118.2 . . ?
C49 C54 H54 118.2 . . ?
C60 C55 C56 114.7(4) . . ?
C60 C55 B79 124.8(4) . . ?
C56 C55 B79 120.0(3) . . ?
C57 C56 C55 123.3(4) . . ?
C57 C56 H56 118.4 . . ?
C55 C56 H56 118.4 . . ?
C56 C57 C58 119.7(4) . . ?
C56 C57 H57 120.2 . . ?
C58 C57 H57 120.2 . . ?
C59 C58 C57 119.5(4) . . ?
C59 C58 H58 120.3 . . ?
C57 C58 H58 120.3 . . ?
C58 C59 C60 118.8(4) . . ?
C58 C59 H59 120.6 . . ?
C60 C59 H59 120.6 . . ?
C55 C60 C59 124.1(4) . . ?
C55 C60 H60 118.0 . . ?
C59 C60 H60 118.0 . . ?
C62 C61 C66 114.6(4) . . ?
C62 C61 B129 121.2(4) . . ?
C66 C61 B129 124.2(4) . . ?
C61 C62 C63 122.5(5) . . ?
C61 C62 H62 118.8 . . ?
C63 C62 H62 118.8 . . ?
C64 C63 C62 120.8(6) . . ?
C64 C63 H63 119.6 . . ?
C62 C63 H63 119.6 . . ?
C65 C64 C63 118.0(5) . . ?
C65 C64 H64 121.0 . . ?
C63 C64 H64 121.0 . . ?
C64 C65 C66 120.6(4) . . ?
C64 C65 H65 119.7 . . ?
C66 C65 H65 119.7 . . ?
C65 C66 C61 123.5(4) . . ?
C65 C66 H66 118.3 . . ?
C61 C66 H66 118.3 . . ?
C68 C67 C72 114.6(4) . . ?
C68 C67 B129 123.2(4) . . ?
C72 C67 B129 122.1(4) . . ?
C67 C68 C69 123.0(4) . . ?
C67 C68 H68 118.5 . . ?
C69 C68 H68 118.5 . . ?
C70 C69 C68 119.8(4) . . ?
C70 C69 H69 120.1 . . ?
C68 C69 H69 120.1 . . ?
C69 C70 C71 118.8(4) . . ?
C69 C70 H70 120.6 . . ?
C71 C70 H70 120.6 . . ?
C72 C71 C70 120.5(4) . . ?
C72 C71 H71 119.8 . . ?
C70 C71 H71 119.8 . . ?
C71 C72 C67 123.3(4) . . ?
C71 C72 H72 118.4 . . ?
C67 C72 H72 118.4 . . ?
C74 C73 C78 113.6(4) . . ?
C74 C73 B129 122.8(3) . . ?
C78 C73 B129 123.3(3) . . ?
C75 C74 C73 123.7(4) . . ?
C75 C74 H74 118.1 . . ?
C73 C74 H74 118.1 . . ?
C74 C75 C76 119.9(4) . . ?
C74 C75 H75 120.0 . . ?
C76 C75 H75 120.0 . . ?
C77 C76 C75 119.1(4) . . ?
C77 C76 H76 120.4 . . ?
C75 C76 H76 120.4 . . ?
C76 C77 C78 120.3(4) . . ?
C76 C77 H77 119.8 . . ?
C78 C77 H77 119.8 . . ?
C77 C78 C73 123.3(3) . . ?
C77 C78 H78 118.3 . . ?
C73 C78 H78 118.3 . . ?
C84 C79 C80 114.3(4) . . ?
C84 C79 B129 123.1(3) . . ?
C80 C79 B129 122.4(3) . . ?
C81 C80 C79 122.8(4) . . ?
C81 C80 H80 118.6 . . ?
C79 C80 H80 118.6 . . ?
C82 C81 C80 121.2(4) . . ?
C82 C81 H81 119.4 . . ?
C80 C81 H81 119.4 . . ?
C81 C82 C83 118.1(4) . . ?
C81 C82 H82 121.0 . . ?
C83 C82 H82 121.0 . . ?
C82 C83 C84 120.2(4) . . ?
C82 C83 H83 119.9 . . ?
C84 C83 H83 119.9 . . ?
C79 C84 C83 123.4(4) . . ?
C79 C84 H84 118.3 . . ?
C83 C84 H84 118.3 . . ?
C90 C85 C86 115.1(5) . . ?
C90 C85 B154 123.9(4) . . ?
C86 C85 B154 121.0(5) . . ?
C87 C86 C85 124.8(7) . . ?
C87 C86 H86 117.6 . . ?
C85 C86 H86 117.6 . . ?
C86 C87 C88 118.4(7) . . ?
C86 C87 H87 120.8 . . ?
C88 C87 H87 120.8 . . ?
C89 C88 C87 119.1(6) . . ?
C89 C88 H88 120.5 . . ?
C87 C88 H88 120.5 . . ?
C88 C89 C90 119.5(6) . . ?
C88 C89 H89 120.2 . . ?
C90 C89 H89 120.2 . . ?
C85 C90 C89 123.0(5) . . ?
C85 C90 H90 118.5 . . ?
C89 C90 H90 118.5 . . ?
C96 C91 C92 114.3(5) . . ?
C96 C91 B154 122.2(3) . . ?
C92 C91 B154 123.0(4) . . ?
C93 C92 C91 123.3(5) . . ?
C93 C92 H92 118.3 . . ?
C91 C92 H92 118.3 . . ?
C94 C93 C92 120.2(4) . . ?
C94 C93 H93 119.9 . . ?
C92 C93 H93 119.9 . . ?
C93 C94 C95 119.3(5) . . ?
C93 C94 H94 120.4 . . ?
C95 C94 H94 120.4 . . ?
C94 C95 C96 119.5(5) . . ?
C94 C95 H95 120.3 . . ?
C96 C95 H95 120.3 . . ?
C95 C96 C91 123.4(4) . . ?
C95 C96 H96 118.3 . . ?
C91 C96 H96 118.3 . . ?
C98 C97 C102 114.9(5) . . ?
C98 C97 B154 124.0(5) . . ?
C102 C97 B154 121.0(5) . . ?
C97 C98 C99 123.9(6) . . ?
C97 C98 H98 118.0 . . ?
C99 C98 H98 118.0 . . ?
C100 C99 C98 117.7(6) . . ?
C100 C99 H99 121.1 . . ?
C98 C99 H99 121.1 . . ?
C101 C100 C99 120.4(6) . . ?
C101 C100 H100 119.8 . . ?
C99 C100 H100 119.8 . . ?
C100 C101 C102 118.6(7) . . ?
C100 C101 H101 120.7 . . ?
C102 C101 H101 120.7 . . ?
C101 C102 C97 124.2(7) . . ?
C101 C102 H102 117.9 . . ?
C97 C102 H102 117.9 . . ?
C104 C103 C108 115.1(4) . . ?
C104 C103 B154 125.2(4) . . ?
C108 C103 B154 119.5(3) . . ?
C105 C104 C103 122.5(5) . . ?
C105 C104 H104 118.7 . . ?
C103 C104 H104 118.7 . . ?
C104 C105 C106 120.7(5) . . ?
C104 C105 H105 119.6 . . ?
C106 C105 H105 119.6 . . ?
C107 C106 C105 118.1(4) . . ?
C107 C106 H106 120.9 . . ?
C105 C106 H106 121.0 . . ?
C106 C107 C108 120.9(5) . . ?
C106 C107 H107 119.6 . . ?
C108 C107 H107 119.6 . . ?
C107 C108 C103 122.6(4) . . ?
C107 C108 H108 118.7 . . ?
C103 C108 H108 118.7 . . ?
C110 C109 C114 115.2(4) . . ?
C110 C109 B104 125.3(3) . . ?
C114 C109 B104 119.3(3) . . ?
C111 C110 C109 122.7(4) . . ?
C111 C110 H110 118.7 . . ?
C109 C110 H110 118.7 . . ?
C112 C111 C110 120.1(4) . . ?
C112 C111 H111 119.9 . . ?
C110 C111 H111 119.9 . . ?
C113 C112 C111 119.8(4) . . ?
C113 C112 H112 120.1 . . ?
C111 C112 H112 120.1 . . ?
C112 C113 C114 119.8(4) . . ?
C112 C113 H113 120.1 . . ?
C114 C113 H113 120.1 . . ?
C113 C114 C109 122.5(4) . . ?
C113 C114 H114 118.8 . . ?
C109 C114 H114 118.8 . . ?
C116 C115 C120 115.2(4) . . ?
C116 C115 B104 124.2(3) . . ?
C120 C115 B104 120.5(3) . . ?
C117 C116 C115 123.0(4) . . ?
C117 C116 H116 118.5 . . ?
C115 C116 H116 118.5 . . ?
C118 C117 C116 119.6(4) . . ?
C118 C117 H117 120.2 . . ?
C116 C117 H117 120.2 . . ?
C119 C118 C117 120.0(4) . . ?
C119 C118 H118 120.0 . . ?
C117 C118 H118 120.0 . . ?
C118 C119 C120 120.1(4) . . ?
C118 C119 H119 120.0 . . ?
C120 C119 H119 120.0 . . ?
C119 C120 C115 122.1(4) . . ?
C119 C120 H120 119.0 . . ?
C115 C120 H120 119.0 . . ?
C126 C121 C122 114.8(3) . . ?
C126 C121 B104 124.0(3) . . ?
C122 C121 B104 120.9(3) . . ?
C123 C122 C121 122.7(3) . . ?
C123 C122 H122 118.6 . . ?
C121 C122 H122 118.6 . . ?
C124 C123 C122 119.2(3) . . ?
C124 C123 H123 120.4 . . ?
C122 C123 H123 120.4 . . ?
C125 C124 C123 119.9(4) . . ?
C125 C124 H124 120.0 . . ?
C123 C124 H124 120.0 . . ?
C124 C125 C126 119.7(4) . . ?
C124 C125 H125 120.2 . . ?
C126 C125 H125 120.2 . . ?
C125 C126 C121 123.6(3) . . ?
C125 C126 H126 118.2 . . ?
C121 C126 H126 118.2 . . ?
C128 C127 C132 116.3(3) . . ?
C128 C127 B104 126.0(3) . . ?
C132 C127 B104 117.7(3) . . ?
C127 C128 C129 121.8(4) . . ?
C127 C128 H128 119.1 . . ?
C129 C128 H128 119.1 . . ?
C130 C129 C128 121.1(4) . . ?
C130 C129 H129 119.5 . . ?
C128 C129 H129 119.5 . . ?
C129 C130 C131 118.5(3) . . ?
C129 C130 H130 120.7 . . ?
C131 C130 H130 120.7 . . ?
C130 C131 C132 120.4(4) . . ?
C130 C131 H131 119.8 . . ?
C132 C131 H131 119.8 . . ?
C131 C132 C127 121.9(4) . . ?
C131 C132 H132 119.1 . . ?
C127 C132 H132 119.1 . . ?
C37 B79 C43 107.5(3) . . ?
C37 B79 C55 112.8(3) . . ?
C43 B79 C55 111.6(3) . . ?
C37 B79 C49 109.7(3) . . ?
C43 B79 C49 112.3(3) . . ?
C55 B79 C49 103.1(3) . . ?
C109 B104 C121 113.2(3) . . ?
C109 B104 C115 112.8(3) . . ?
C121 B104 C115 104.5(3) . . ?
C109 B104 C127 105.1(3) . . ?
C121 B104 C127 112.2(3) . . ?
C115 B104 C127 109.0(3) . . ?
C73 B129 C61 112.5(3) . . ?
C73 B129 C67 108.3(3) . . ?
C61 B129 C67 108.5(3) . . ?
C73 B129 C79 109.7(3) . . ?
C61 B129 C79 108.3(3) . . ?
C67 B129 C79 109.5(3) . . ?
C91 B154 C85 111.2(4) . . ?
C91 B154 C103 111.0(3) . . ?
C85 B154 C103 107.6(4) . . ?
C91 B154 C97 107.3(4) . . ?
C85 B154 C97 108.4(4) . . ?
C103 B154 C97 111.2(4) . . ?
C8 N1 C1 111.3(3) . . ?
C8 N1 C9 111.6(3) . . ?
C1 N1 C9 111.5(3) . . ?
C17 N2 C3 108.8(3) . . ?
C17 N2 C2 109.6(3) . . ?
C3 N2 C2 111.3(3) . . ?
C17 N2 H2C 109(5) . . ?
C3 N2 H2C 113(5) . . ?
C2 N2 H2C 106(5) . . ?
C13 N3 C5 110.6(3) . . ?
C13 N3 C4 111.9(3) . . ?
C5 N3 C4 110.3(3) . . ?
C6 N4 C18 110.7(3) . . ?
C6 N4 C7 113.1(3) . . ?
C18 N4 C7 107.6(3) . . ?
C6 N4 H4C 117(4) . . ?
C18 N4 H4C 107(4) . . ?
C7 N4 H4C 100(4) . . ?
C10 N5 N6 115.4(3) . . ?
C12 N6 N5 118.6(3) . . ?
C12 N6 H6C 124(3) . . ?
N5 N6 H6C 116(3) . . ?
C12 N7 H7C 122(3) . . ?
C12 N7 H7D 112(3) . . ?
H7C N7 H7D 123(4) . . ?
C14 N8 N9 114.6(3) . . ?
C16 N9 N8 120.2(3) . . ?
C16 N9 H9C 133(3) . . ?
N8 N9 H9C 107(3) . . ?
C16 N10 H10A 120.0 . . ?
C16 N10 H10B 120.0 . . ?
H10A N10 H10B 120.0 . . ?
C27 N11 C26 110.6(3) . . ?
C27 N11 C19 111.8(3) . . ?
C26 N11 C19 110.0(3) . . ?
C24 N12 C25 113.5(3) . . ?
C24 N12 C36 108.1(3) . . ?
C25 N12 C36 111.4(3) . . ?
C24 N12 H12C 115(3) . . ?
C25 N12 H12C 101(4) . . ?
C36 N12 H12C 108(3) . . ?
C31 N13 C22 110.7(3) . . ?
C31 N13 C23 112.0(3) . . ?
C22 N13 C23 110.7(3) . . ?
C35 N14 C20 109.9(3) . . ?
C35 N14 C21 109.7(3) . . ?
C20 N14 C21 113.0(3) . . ?
C35 N14 H14C 111(4) . . ?
C20 N14 H14C 107(4) . . ?
C21 N14 H14C 107(4) . . ?
C28 N15 N16 115.8(3) . . ?
C30 N16 N15 120.1(3) . . ?
C30 N16 H16C 119(3) . . ?
N15 N16 H16C 120(3) . . ?
C30 N17 H17D 120.0 . . ?
C30 N17 H17E 120.0 . . ?
H17D N17 H17E 120.0 . . ?
C32 N18 N19 114.8(3) . . ?
C34 N19 N18 119.7(3) . . ?
C34 N19 H19 120.1 . . ?
N18 N19 H19 120.1 . . ?
C34 N20 H20C 120.0 . . ?
C34 N20 H20D 120.0 . . ?
H20C N20 H20D 120.0 . . ?

loop_
_geom_bond_atom_site_label_1
_geom_bond_atom_site_label_2
_geom_bond_distance
_geom_bond_site_symmetry_2
_geom_bond_publ_flag
C1 N1 1.455(5) . ?
C1 C2 1.534(6) . ?
C1 H1A 0.9700 . ?
C1 H1B 0.9700 . ?
C2 N2 1.522(5) . ?
C2 H2A 0.9700 . ?
C2 H2B 0.9700 . ?
C3 N2 1.507(5) . ?
C3 C4 1.514(6) . ?
C3 H3A 0.9700 . ?
C3 H3B 0.9700 . ?
C4 N3 1.483(5) . ?
C4 H4A 0.9700 . ?
C4 H4B 0.9700 . ?
C5 N3 1.474(5) . ?
C5 C6 1.513(5) . ?
C5 H5A 0.9700 . ?
C5 H5B 0.9700 . ?
C6 N4 1.488(5) . ?
C6 H6A 0.9700 . ?
C6 H6B 0.9700 . ?
C7 N4 1.509(5) . ?
C7 C8 1.511(6) . ?
C7 H7A 0.9700 . ?
C7 H7B 0.9700 . ?
C8 N1 1.454(5) . ?
C8 H8A 0.9700 . ?
C8 H8B 0.9700 . ?
C9 N1 1.463(5) . ?
C9 C10 1.504(5) . ?
C9 H9A 0.9700 . ?
C9 H9B 0.9700 . ?
C10 N5 1.272(5) . ?
C10 C11 1.509(5) . ?
C11 H11A 0.9600 . ?
C11 H11B 0.9600 . ?
C11 H11C 0.9600 . ?
C12 O56 1.232(5) . ?
C12 N7 1.345(5) . ?
C12 N6 1.358(5) . ?
C13 N3 1.459(5) . ?
C13 C14 1.486(5) . ?
C13 H13A 0.9700 . ?
C13 H13B 0.9700 . ?
C14 N8 1.284(5) . ?
C14 C15 1.503(5) . ?
C15 H15A 0.9600 . ?
C15 H15B 0.9600 . ?
C15 H15C 0.9600 . ?
C16 O48 1.233(5) . ?
C16 N10 1.348(5) . ?
C16 N9 1.362(5) . ?
C17 N2 1.495(5) . ?
C17 H17A 0.9600 . ?
C17 H17B 0.9600 . ?
C17 H17C 0.9600 . ?
C18 N4 1.493(5) . ?
C18 H18A 0.9600 . ?
C18 H18B 0.9600 . ?
C18 H18C 0.9600 . ?
C19 N11 1.475(5) . ?
C19 C20 1.519(5) . ?
C19 H19A 0.9700 . ?
C19 H19B 0.9700 . ?
C20 N14 1.510(5) . ?
C20 H20A 0.9700 . ?
C20 H20B 0.9700 . ?
C21 C22 1.502(6) . ?
C21 N14 1.513(5) . ?
C21 H21A 0.9700 . ?
C21 H21B 0.9700 . ?
C22 N13 1.475(5) . ?
C22 H22A 0.9700 . ?
C22 H22B 0.9700 . ?
C23 N13 1.476(5) . ?
C23 C24 1.529(5) . ?
C23 H23A 0.9700 . ?
C23 H23B 0.9700 . ?
C24 N12 1.491(5) . ?
C24 H24A 0.9700 . ?
C24 H24B 0.9700 . ?
C25 C26 1.507(5) . ?
C25 N12 1.509(5) . ?
C25 H25A 0.9700 . ?
C25 H25B 0.9700 . ?
C26 N11 1.474(5) . ?
C26 H26A 0.9700 . ?
C26 H26B 0.9700 . ?
C27 N11 1.458(5) . ?
C27 C28 1.490(5) . ?
C27 H27A 0.9700 . ?
C27 H27B 0.9700 . ?
C28 N15 1.284(5) . ?
C28 C29 1.511(5) . ?
C29 H29A 0.9600 . ?
C29 H29B 0.9600 . ?
C29 H29C 0.9600 . ?
C30 O18 1.239(5) . ?
C30 N17 1.359(5) . ?
C30 N16 1.370(5) . ?
C31 N13 1.474(5) . ?
C31 C32 1.522(5) . ?
C31 H31A 0.9700 . ?
C31 H31B 0.9700 . ?
C32 N18 1.293(5) . ?
C32 C33 1.481(5) . ?
C33 H33A 0.9600 . ?
C33 H33B 0.9600 . ?
C33 H33C 0.9600 . ?
C34 O26 1.233(5) . ?
C34 N20 1.344(5) . ?
C34 N19 1.370(5) . ?
C35 N14 1.499(5) . ?
C35 H35A 0.9600 . ?
C35 H35B 0.9600 . ?
C35 H35C 0.9600 . ?
C36 N12 1.516(5) . ?
C36 H36A 0.9600 . ?
C36 H36B 0.9600 . ?
C36 H36C 0.9600 . ?
C37 C38 1.387(6) . ?
C37 C42 1.413(5) . ?
C37 B79 1.641(5) . ?
C38 C39 1.404(5) . ?
C38 H38 0.9300 . ?
C39 C40 1.378(6) . ?
C39 H39 0.9300 . ?
C40 C41 1.404(6) . ?
C40 H40 0.9300 . ?
C41 C42 1.384(6) . ?
C41 H41 0.9300 . ?
C42 H42 0.9300 . ?
C43 C44 1.397(5) . ?
C43 C48 1.401(6) . ?
C43 B79 1.651(5) . ?
C44 C45 1.381(6) . ?
C44 H44 0.9300 . ?
C45 C46 1.369(6) . ?
C45 H45 0.9300 . ?
C46 C47 1.401(6) . ?
C46 H46 0.9300 . ?
C47 C48 1.383(6) . ?
C47 H47 0.9300 . ?
C48 H48 0.9300 . ?
C49 C54 1.397(6) . ?
C49 C50 1.404(6) . ?
C49 B79 1.664(5) . ?
C50 C51 1.409(5) . ?
C50 H50 0.9300 . ?
C51 C52 1.388(6) . ?
C51 H51 0.9300 . ?
C52 C53 1.386(6) . ?
C52 H52 0.9300 . ?
C53 C54 1.392(6) . ?
C53 H53 0.9300 . ?
C54 H54 0.9300 . ?
C55 C60 1.394(6) . ?
C55 C56 1.409(6) . ?
C55 B79 1.649(5) . ?
C56 C57 1.396(6) . ?
C56 H56 0.9300 . ?
C57 C58 1.398(7) . ?
C57 H57 0.9300 . ?
C58 C59 1.392(7) . ?
C58 H58 0.9300 . ?
C59 C60 1.410(6) . ?
C59 H59 0.9300 . ?
C60 H60 0.9300 . ?
C61 C62 1.380(7) . ?
C61 C66 1.394(6) . ?
C61 B129 1.649(5) . ?
C62 C63 1.402(8) . ?
C62 H62 0.9300 . ?
C63 C64 1.383(8) . ?
C63 H63 0.9300 . ?
C64 C65 1.359(8) . ?
C64 H64 0.9300 . ?
C65 C66 1.392(6) . ?
C65 H65 0.9300 . ?
C66 H66 0.9300 . ?
C67 C68 1.399(6) . ?
C67 C72 1.413(6) . ?
C67 B129 1.651(6) . ?
C68 C69 1.411(6) . ?
C68 H68 0.9300 . ?
C69 C70 1.386(6) . ?
C69 H69 0.9300 . ?
C70 C71 1.389(6) . ?
C70 H70 0.9300 . ?
C71 C72 1.385(6) . ?
C71 H71 0.9300 . ?
C72 H72 0.9300 . ?
C73 C74 1.415(5) . ?
C73 C78 1.421(5) . ?
C73 B129 1.628(6) . ?
C74 C75 1.383(6) . ?
C74 H74 0.9300 . ?
C75 C76 1.392(6) . ?
C75 H75 0.9300 . ?
C76 C77 1.376(6) . ?
C76 H76 0.9300 . ?
C77 C78 1.385(6) . ?
C77 H77 0.9300 . ?
C78 H78 0.9300 . ?
C79 C84 1.386(6) . ?
C79 C80 1.419(5) . ?
C79 B129 1.658(5) . ?
C80 C81 1.380(6) . ?
C80 H80 0.9300 . ?
C81 C82 1.379(6) . ?
C81 H81 0.9300 . ?
C82 C83 1.383(7) . ?
C82 H82 0.9300 . ?
C83 C84 1.403(6) . ?
C83 H83 0.9300 . ?
C84 H84 0.9300 . ?
C85 C90 1.368(7) . ?
C85 C86 1.384(7) . ?
C85 B154 1.649(7) . ?
C86 C87 1.356(9) . ?
C86 H86 0.9300 . ?
C87 C88 1.420(11) . ?
C87 H87 0.9300 . ?
C88 C89 1.354(9) . ?
C88 H88 0.9300 . ?
C89 C90 1.413(7) . ?
C89 H89 0.9300 . ?
C90 H90 0.9300 . ?
C91 C96 1.396(7) . ?
C91 C92 1.402(6) . ?
C91 B154 1.632(7) . ?
C92 C93 1.389(8) . ?
C92 H92 0.9300 . ?
C93 C94 1.367(9) . ?
C93 H93 0.9300 . ?
C94 C95 1.387(7) . ?
C94 H94 0.9300 . ?
C95 C96 1.395(7) . ?
C95 H95 0.9300 . ?
C96 H96 0.9300 . ?
C97 C98 1.362(8) . ?
C97 C102 1.389(8) . ?
C97 B154 1.669(6) . ?
C98 C99 1.410(7) . ?
C98 H98 0.9300 . ?
C99 C100 1.386(10) . ?
C99 H99 0.9300 . ?
C100 C101 1.375(11) . ?
C100 H100 0.9300 . ?
C101 C102 1.374(8) . ?
C101 H101 0.9300 . ?
C102 H102 0.9300 . ?
C103 C104 1.398(6) . ?
C103 C108 1.417(6) . ?
C103 B154 1.653(6) . ?
C104 C105 1.392(8) . ?
C104 H104 0.9300 . ?
C105 C106 1.398(9) . ?
C105 H105 0.9300 . ?
C106 C107 1.381(7) . ?
C106 H106 0.9300 . ?
C107 C108 1.387(6) . ?
C107 H107 0.9300 . ?
C108 H108 0.9300 . ?
C109 C110 1.401(6) . ?
C109 C114 1.411(6) . ?
C109 B104 1.634(5) . ?
C110 C111 1.401(6) . ?
C110 H110 0.9300 . ?
C111 C112 1.377(7) . ?
C111 H111 0.9300 . ?
C112 C113 1.377(6) . ?
C112 H112 0.9300 . ?
C113 C114 1.407(6) . ?
C113 H113 0.9300 . ?
C114 H114 0.9300 . ?
C115 C116 1.397(6) . ?
C115 C120 1.416(5) . ?
C115 B104 1.650(5) . ?
C116 C117 1.387(6) . ?
C116 H116 0.9300 . ?
C117 C118 1.384(6) . ?
C117 H117 0.9300 . ?
C118 C119 1.368(7) . ?
C118 H118 0.9300 . ?
C119 C120 1.394(6) . ?
C119 H119 0.9300 . ?
C120 H120 0.9300 . ?
C121 C126 1.395(5) . ?
C121 C122 1.416(5) . ?
C121 B104 1.636(5) . ?
C122 C123 1.405(5) . ?
C122 H122 0.9300 . ?
C123 C124 1.386(6) . ?
C123 H123 0.9300 . ?
C124 C125 1.382(6) . ?
C124 H124 0.9300 . ?
C125 C126 1.391(6) . ?
C125 H125 0.9300 . ?
C126 H126 0.9300 . ?
C127 C128 1.388(5) . ?
C127 C132 1.411(5) . ?
C127 B104 1.655(5) . ?
C128 C129 1.408(5) . ?
C128 H128 0.9300 . ?
C129 C130 1.379(6) . ?
C129 H129 0.9300 . ?
C130 C131 1.386(6) . ?
C130 H130 0.9300 . ?
C131 C132 1.403(5) . ?
C131 H131 0.9300 . ?
C132 H132 0.9300 . ?
N2 H2C 0.848(10) . ?
N4 H4C 0.832(10) . ?
N5 N6 1.395(4) . ?
N6 H6C 0.95(4) . ?
N7 H7C 0.90(5) . ?
N7 H7D 1.01(5) . ?
N8 N9 1.401(4) . ?
N9 H9C 0.96(5) . ?
N10 H10A 0.8600 . ?
N10 H10B 0.8600 . ?
N12 H12C 0.835(10) . ?
N14 H14C 0.837(10) . ?
N15 N16 1.378(4) . ?
N16 H16C 1.02(5) . ?
N17 H17D 0.8600 . ?
N17 H17E 0.8600 . ?
N18 N19 1.378(5) . ?
N19 H19 0.8600 . ?
N20 H20C 0.8600 . ?
N20 H20D 0.8600 . ?

loop_
_geom_hbond_atom_site_label_D
_geom_hbond_atom_site_label_H
_geom_hbond_atom_site_label_A
_geom_hbond_distance_DH
_geom_hbond_distance_HA
_geom_hbond_distance_DA
_geom_hbond_angle_DHA
_geom_hbond_site_symmetry_A
C3 H3B O56 0.97 2.59 3.161(5) 117.6 .
C13 H13B O56 0.97 2.53 3.143(4) 120.9 .
C17 H17B O56 0.96 2.38 2.941(5) 117.1 .
C18 H18B O48 0.96 2.45 3.171(5) 132.0 .
C20 H20A O26 0.97 2.48 3.124(5) 123.9 .
C27 H27A O26 0.97 2.42 3.144(4) 130.9 .
C35 H35B O26 0.96 2.33 3.003(5) 126.6 .
C36 H36A O18 0.96 2.47 3.143(5) 127.1 .
N20 H20C O26 0.86 2.03 2.866(5) 165.5 2_656
N7 H7D O56 1.01(5) 1.86(5) 2.875(5) 176(4) 2_767
N17 H17D O48 0.86 2.16 3.002(4) 164.3 .
N10 H10A O18 0.86 2.11 2.904(4) 153.2 .
C3 H3B O56 0.97 2.59 3.161(5) 117.6 .
C13 H13B O56 0.97 2.53 3.143(4) 120.9 .
C17 H17B O56 0.96 2.38 2.941(5) 117.1 .
C18 H18B O48 0.96 2.45 3.171(5) 132.0 .
C20 H20A O26 0.97 2.48 3.124(5) 123.9 .
C27 H27A O26 0.97 2.42 3.144(4) 130.9 .
C35 H35B O26 0.96 2.33 3.003(5) 126.6 .
C36 H36A O18 0.96 2.47 3.143(5) 127.1 .
N20 H20C O26 0.86 2.03 2.866(5) 165.5 2_656
N7 H7D O56 1.01(5) 1.86(5) 2.875(5) 176(4) 2_767
N10 H10A O18 0.86 2.11 2.904(4) 153.2 .
C3 H3B O56 0.97 2.59 3.161(5) 117.6 .
C13 H13B O56 0.97 2.53 3.143(4) 120.9 .
C17 H17B O56 0.96 2.38 2.941(5) 117.1 .
C18 H18B O48 0.96 2.45 3.171(5) 132.0 .
C20 H20A O26 0.97 2.48 3.124(5) 123.9 .
C27 H27A O26 0.97 2.42 3.144(4) 130.9 .
C35 H35B O26 0.96 2.33 3.003(5) 126.6 .
C36 H36A O18 0.96 2.47 3.143(5) 127.1 .
N17 H17D O48 0.86 2.16 3.002(4) 164.3 .
N20 H20C O26 0.86 2.03 2.866(5) 165.5 2_656
N7 H7D O56 1.01(5) 1.86(5) 2.875(5) 176(4) 2_767
N10 H10A O18 0.86 2.11 2.904(4) 153.2 .
N12 H12C N11 0.835(10) 2.56(5) 3.042(5) 118(4) .
N12 H12C N15 0.835(10) 2.28(3) 3.003(4) 145(4) .
N14 H14C N13 0.837(10) 2.59(5) 2.999(5) 112(4) .
N14 H14C N18 0.837(10) 2.21(3) 2.937(5) 146(5) .
N14 H14C O26 0.837(10) 2.62(5) 3.004(4) 109(4) .
N2 H2C N5 0.848(10) 2.25(4) 3.019(5) 150(6) .
N2 H2C N6 0.848(10) 3.13(4) 3.839(5) 142(6) .
N2 H2C O56 0.848(10) 2.48(6) 2.898(4) 111(5) .
N4 H4C N8 0.832(10) 2.45(4) 3.065(4) 132(5) .
N4 H4C O48 0.832(10) 2.72(5) 3.285(4) 127(5) .
C3 H3B O56 0.97 2.59 3.161(5) 117.6 .
C13 H13B O56 0.97 2.53 3.143(4) 120.9 .
C17 H17B O56 0.96 2.38 2.941(5) 117.1 .
C18 H18B O48 0.96 2.45 3.171(5) 132.0 .
C20 H20A O26 0.97 2.48 3.124(5) 123.9 .
C27 H27A O26 0.97 2.42 3.144(4) 130.9 .
C35 H35B O26 0.96 2.33 3.003(5) 126.6 .
C36 H36A O18 0.96 2.47 3.143(5) 127.1 .
N17 H17D O48 0.86 2.16 3.002(4) 164.3 .
N20 H20C O26 0.86 2.03 2.866(5) 165.5 2_656
N7 H7D O56 1.01(5) 1.86(5) 2.875(5) 176(4) 2_767
N10 H10A O18 0.86 2.11 2.904(4) 153.2 .
N12 H12C N11 0.835(10) 2.56(5) 3.042(5) 118(4) .
N12 H12C N15 0.835(10) 2.28(3) 3.003(4) 145(4) .
N14 H14C N13 0.837(10) 2.59(5) 2.999(5) 112(4) .
N14 H14C N18 0.837(10) 2.21(3) 2.937(5) 146(5) .
N2 H2C N5 0.848(10) 2.25(4) 3.019(5) 150(6) .
N2 H2C N6 0.848(10) 3.13(4) 3.839(5) 142(6) .
N2 H2C O56 0.848(10) 2.48(6) 2.898(4) 111(5) .
N4 H4C N8 0.832(10) 2.45(4) 3.065(4) 132(5) .
N4 H4C O48 0.832(10) 2.72(5) 3.285(4) 127(5) .

loop_
_geom_torsion_atom_site_label_1
_geom_torsion_atom_site_label_2
_geom_torsion_atom_site_label_3
_geom_torsion_atom_site_label_4
_geom_torsion
_geom_torsion_site_symmetry_1
_geom_torsion_site_symmetry_2
_geom_torsion_site_symmetry_3
_geom_torsion_site_symmetry_4
_geom_torsion_publ_flag
N1 C1 C2 N2 71.9(4) . . . . ?
N2 C3 C4 N3 53.4(4) . . . . ?
N3 C5 C6 N4 68.7(4) . . . . ?
N4 C7 C8 N1 51.8(5) . . . . ?
N1 C9 C10 N5 3.0(5) . . . . ?
N1 C9 C10 C11 -178.6(3) . . . . ?
N3 C13 C14 N8 1.8(5) . . . . ?
N3 C13 C14 C15 178.9(3) . . . . ?
N11 C19 C20 N14 -53.0(5) . . . . ?
N14 C21 C22 N13 -69.9(4) . . . . ?
N13 C23 C24 N12 -53.1(5) . . . . ?
N12 C25 C26 N11 -70.8(4) . . . . ?
N11 C27 C28 N15 -3.5(5) . . . . ?
N11 C27 C28 C29 178.6(3) . . . . ?
N13 C31 C32 N18 -4.0(5) . . . . ?
N13 C31 C32 C33 178.9(3) . . . . ?
C42 C37 C38 C39 -1.0(5) . . . . ?
B79 C37 C38 C39 175.6(3) . . . . ?
C37 C38 C39 C40 1.5(6) . . . . ?
C38 C39 C40 C41 -2.2(6) . . . . ?
C39 C40 C41 C42 2.5(6) . . . . ?
C40 C41 C42 C37 -2.1(6) . . . . ?
C38 C37 C42 C41 1.3(5) . . . . ?
B79 C37 C42 C41 -175.5(4) . . . . ?
C48 C43 C44 C45 1.0(6) . . . . ?
B79 C43 C44 C45 176.4(3) . . . . ?
C43 C44 C45 C46 -0.9(6) . . . . ?
C44 C45 C46 C47 0.0(6) . . . . ?
C45 C46 C47 C48 0.6(7) . . . . ?
C46 C47 C48 C43 -0.4(7) . . . . ?
C44 C43 C48 C47 -0.4(6) . . . . ?
B79 C43 C48 C47 -175.8(4) . . . . ?
C54 C49 C50 C51 -2.9(6) . . . . ?
B79 C49 C50 C51 -178.8(4) . . . . ?
C49 C50 C51 C52 -0.9(6) . . . . ?
C50 C51 C52 C53 3.7(6) . . . . ?
C51 C52 C53 C54 -2.5(7) . . . . ?
C52 C53 C54 C49 -1.5(7) . . . . ?
C50 C49 C54 C53 4.1(6) . . . . ?
B79 C49 C54 C53 -179.8(4) . . . . ?
C60 C55 C56 C57 0.6(6) . . . . ?
B79 C55 C56 C57 172.8(4) . . . . ?
C55 C56 C57 C58 -1.0(6) . . . . ?
C56 C57 C58 C59 0.2(6) . . . . ?
C57 C58 C59 C60 1.0(6) . . . . ?
C56 C55 C60 C59 0.7(5) . . . . ?
B79 C55 C60 C59 -171.1(3) . . . . ?
C58 C59 C60 C55 -1.5(6) . . . . ?
C66 C61 C62 C63 0.4(12) . . . . ?
B129 C61 C62 C63 179.9(8) . . . . ?
C61 C62 C63 C64 -0.4(17) . . . . ?
C62 C63 C64 C65 1.1(16) . . . . ?
C63 C64 C65 C66 -1.9(12) . . . . ?
C64 C65 C66 C61 2.1(9) . . . . ?
C62 C61 C66 C65 -1.2(8) . . . . ?
B129 C61 C66 C65 179.3(4) . . . . ?
C72 C67 C68 C69 0.9(6) . . . . ?
B129 C67 C68 C69 -176.3(4) . . . . ?
C67 C68 C69 C70 -1.4(7) . . . . ?
C68 C69 C70 C71 1.2(6) . . . . ?
C69 C70 C71 C72 -0.6(6) . . . . ?
C70 C71 C72 C67 0.1(6) . . . . ?
C68 C67 C72 C71 -0.2(6) . . . . ?
B129 C67 C72 C71 177.0(4) . . . . ?
C78 C73 C74 C75 -0.3(6) . . . . ?
B129 C73 C74 C75 -173.8(4) . . . . ?
C73 C74 C75 C76 -0.1(6) . . . . ?
C74 C75 C76 C77 0.6(6) . . . . ?
C75 C76 C77 C78 -0.5(6) . . . . ?
C76 C77 C78 C73 0.1(6) . . . . ?
C74 C73 C78 C77 0.3(6) . . . . ?
B129 C73 C78 C77 173.8(4) . . . . ?
C84 C79 C80 C81 -0.6(6) . . . . ?
B129 C79 C80 C81 175.8(4) . . . . ?
C79 C80 C81 C82 0.6(7) . . . . ?
C80 C81 C82 C83 -1.1(7) . . . . ?
C81 C82 C83 C84 1.7(7) . . . . ?
C80 C79 C84 C83 1.2(6) . . . . ?
B129 C79 C84 C83 -175.2(4) . . . . ?
C82 C83 C84 C79 -1.8(7) . . . . ?
C90 C85 C86 C87 -3.1(15) . . . . ?
B154 C85 C86 C87 176.3(10) . . . . ?
C85 C86 C87 C88 5.5(19) . . . . ?
C86 C87 C88 C89 -5.1(17) . . . . ?
C87 C88 C89 C90 2.7(13) . . . . ?
C86 C85 C90 C89 0.4(9) . . . . ?
B154 C85 C90 C89 -178.9(5) . . . . ?
C88 C89 C90 C85 -0.4(9) . . . . ?
C96 C91 C92 C93 -0.9(7) . . . . ?
B154 C91 C92 C93 171.0(4) . . . . ?
C91 C92 C93 C94 0.3(8) . . . . ?
C92 C93 C94 C95 1.1(8) . . . . ?
C93 C94 C95 C96 -1.8(7) . . . . ?
C94 C95 C96 C91 1.2(7) . . . . ?
C92 C91 C96 C95 0.1(6) . . . . ?
B154 C91 C96 C95 -171.8(4) . . . . ?
C102 C97 C98 C99 1.9(7) . . . . ?
B154 C97 C98 C99 179.3(4) . . . . ?
C97 C98 C99 C100 -0.7(7) . . . . ?
C98 C99 C100 C101 1.0(9) . . . . ?
C99 C100 C101 C102 -2.5(11) . . . . ?
C100 C101 C102 C97 4.0(11) . . . . ?
C98 C97 C102 C101 -3.6(9) . . . . ?
B154 C97 C102 C101 178.9(6) . . . . ?
C108 C103 C104 C105 -2.4(7) . . . . ?
B154 C103 C104 C105 171.7(5) . . . . ?
C103 C104 C105 C106 2.5(8) . . . . ?
C104 C105 C106 C107 -0.9(8) . . . . ?
C105 C106 C107 C108 -0.5(7) . . . . ?
C106 C107 C108 C103 0.5(7) . . . . ?
C104 C103 C108 C107 0.9(6) . . . . ?
B154 C103 C108 C107 -173.5(4) . . . . ?
C114 C109 C110 C111 -1.8(5) . . . . ?
B104 C109 C110 C111 171.9(4) . . . . ?
C109 C110 C111 C112 1.8(6) . . . . ?
C110 C111 C112 C113 -0.7(6) . . . . ?
C111 C112 C113 C114 -0.3(6) . . . . ?
C112 C113 C114 C109 0.2(6) . . . . ?
C110 C109 C114 C113 0.8(5) . . . . ?
B104 C109 C114 C113 -173.3(3) . . . . ?
C120 C115 C116 C117 -0.2(6) . . . . ?
B104 C115 C116 C117 -177.4(4) . . . . ?
C115 C116 C117 C118 -2.7(7) . . . . ?
C116 C117 C118 C119 3.1(7) . . . . ?
C117 C118 C119 C120 -0.7(7) . . . . ?
C118 C119 C120 C115 -2.3(7) . . . . ?
C116 C115 C120 C119 2.7(6) . . . . ?
B104 C115 C120 C119 -180.0(4) . . . . ?
C126 C121 C122 C123 1.3(5) . . . . ?
B104 C121 C122 C123 175.8(3) . . . . ?
C121 C122 C123 C124 -0.8(6) . . . . ?
C122 C123 C124 C125 -0.2(6) . . . . ?
C123 C124 C125 C126 0.7(6) . . . . ?
C124 C125 C126 C121 -0.1(6) . . . . ?
C122 C121 C126 C125 -0.8(5) . . . . ?
B104 C121 C126 C125 -175.1(4) . . . . ?
C132 C127 C128 C129 0.7(6) . . . . ?
B104 C127 C128 C129 -179.2(4) . . . . ?
C127 C128 C129 C130 0.3(7) . . . . ?
C128 C129 C130 C131 -0.8(7) . . . . ?
C129 C130 C131 C132 0.3(7) . . . . ?
C130 C131 C132 C127 0.8(7) . . . . ?
C128 C127 C132 C131 -1.2(6) . . . . ?
B104 C127 C132 C131 178.6(4) . . . . ?
C38 C37 B79 C43 -113.0(4) . . . . ?
C42 C37 B79 C43 63.5(4) . . . . ?
C38 C37 B79 C55 10.4(5) . . . . ?
C42 C37 B79 C55 -173.1(3) . . . . ?
C38 C37 B79 C49 124.6(4) . . . . ?
C42 C37 B79 C49 -58.9(4) . . . . ?
C44 C43 B79 C37 12.1(4) . . . . ?
C48 C43 B79 C37 -173.0(3) . . . . ?
C44 C43 B79 C55 -112.1(4) . . . . ?
C48 C43 B79 C55 62.9(4) . . . . ?
C44 C43 B79 C49 132.8(4) . . . . ?
C48 C43 B79 C49 -52.2(5) . . . . ?
C60 C55 B79 C37 -128.6(4) . . . . ?
C56 C55 B79 C37 60.0(4) . . . . ?
C60 C55 B79 C43 -7.5(5) . . . . ?
C56 C55 B79 C43 -178.9(3) . . . . ?
C60 C55 B79 C49 113.2(4) . . . . ?
C56 C55 B79 C49 -58.2(4) . . . . ?
C54 C49 B79 C37 -177.0(4) . . . . ?
C50 C49 B79 C37 -1.3(5) . . . . ?
C54 C49 B79 C43 63.5(5) . . . . ?
C50 C49 B79 C43 -120.8(4) . . . . ?
C54 C49 B79 C55 -56.7(5) . . . . ?
C50 C49 B79 C55 119.0(4) . . . . ?
C110 C109 B104 C121 125.9(4) . . . . ?
C114 C109 B104 C121 -60.6(4) . . . . ?
C110 C109 B104 C115 7.5(5) . . . . ?
C114 C109 B104 C115 -179.1(3) . . . . ?
C110 C109 B104 C127 -111.2(4) . . . . ?
C114 C109 B104 C127 62.2(4) . . . . ?
C126 C121 B104 C109 -12.7(5) . . . . ?
C122 C121 B104 C109 173.3(3) . . . . ?
C126 C121 B104 C115 110.5(4) . . . . ?
C122 C121 B104 C115 -63.5(4) . . . . ?
C126 C121 B104 C127 -131.5(3) . . . . ?
C122 C121 B104 C127 54.5(4) . . . . ?
C116 C115 B104 C109 -125.7(4) . . . . ?
C120 C115 B104 C109 57.1(5) . . . . ?
C116 C115 B104 C121 110.8(4) . . . . ?
C120 C115 B104 C121 -66.3(4) . . . . ?
C116 C115 B104 C127 -9.3(5) . . . . ?
C120 C115 B104 C127 173.5(3) . . . . ?
C128 C127 B104 C109 -120.7(4) . . . . ?
C132 C127 B104 C109 59.4(4) . . . . ?
C128 C127 B104 C121 2.8(5) . . . . ?
C132 C127 B104 C121 -177.1(3) . . . . ?
C128 C127 B104 C115 118.1(4) . . . . ?
C132 C127 B104 C115 -61.8(4) . . . . ?
C74 C73 B129 C61 -42.5(5) . . . . ?
C78 C73 B129 C61 144.7(4) . . . . ?
C74 C73 B129 C67 77.4(4) . . . . ?
C78 C73 B129 C67 -95.4(4) . . . . ?
C74 C73 B129 C79 -163.1(3) . . . . ?
C78 C73 B129 C79 24.1(5) . . . . ?
C62 C61 B129 C73 163.4(6) . . . . ?
C66 C61 B129 C73 -17.1(6) . . . . ?
C62 C61 B129 C67 43.6(7) . . . . ?
C66 C61 B129 C67 -136.9(4) . . . . ?
C62 C61 B129 C79 -75.2(7) . . . . ?
C66 C61 B129 C79 104.3(5) . . . . ?
C68 C67 B129 C73 -26.5(5) . . . . ?
C72 C67 B129 C73 156.5(3) . . . . ?
C68 C67 B129 C61 95.8(4) . . . . ?
C72 C67 B129 C61 -81.1(4) . . . . ?
C68 C67 B129 C79 -146.1(4) . . . . ?
C72 C67 B129 C79 36.9(5) . . . . ?
C84 C79 B129 C73 95.0(4) . . . . ?
C80 C79 B129 C73 -81.1(4) . . . . ?
C84 C79 B129 C61 -28.1(5) . . . . ?
C80 C79 B129 C61 155.8(4) . . . . ?
C84 C79 B129 C67 -146.3(4) . . . . ?
C80 C79 B129 C67 37.6(5) . . . . ?
C96 C91 B154 C85 -156.0(4) . . . . ?
C92 C91 B154 C85 32.7(6) . . . . ?
C96 C91 B154 C103 -36.2(5) . . . . ?
C92 C91 B154 C103 152.5(4) . . . . ?
C96 C91 B154 C97 85.5(5) . . . . ?
C92 C91 B154 C97 -85.8(5) . . . . ?
C90 C85 B154 C91 95.3(6) . . . . ?
C86 C85 B154 C91 -84.0(7) . . . . ?
C90 C85 B154 C103 -26.5(6) . . . . ?
C86 C85 B154 C103 154.2(7) . . . . ?
C90 C85 B154 C97 -147.0(5) . . . . ?
C86 C85 B154 C97 33.8(8) . . . . ?
C104 C103 B154 C91 146.9(4) . . . . ?
C108 C103 B154 C91 -39.2(5) . . . . ?
C104 C103 B154 C85 -91.2(5) . . . . ?
C108 C103 B154 C85 82.7(5) . . . . ?
C104 C103 B154 C97 27.5(6) . . . . ?
C108 C103 B154 C97 -158.7(4) . . . . ?
C98 C97 B154 C91 -6.6(5) . . . . ?
C102 C97 B154 C91 170.6(4) . . . . ?
C98 C97 B154 C85 -126.8(5) . . . . ?
C102 C97 B154 C85 50.4(6) . . . . ?
C98 C97 B154 C103 115.1(5) . . . . ?
C102 C97 B154 C103 -67.8(6) . . . . ?
C7 C8 N1 C1 -162.6(3) . . . . ?
C7 C8 N1 C9 72.2(4) . . . . ?
C2 C1 N1 C8 88.3(4) . . . . ?
C2 C1 N1 C9 -146.5(3) . . . . ?
C10 C9 N1 C8 -153.0(3) . . . . ?
C10 C9 N1 C1 81.9(4) . . . . ?
C4 C3 N2 C17 -176.5(3) . . . . ?
C4 C3 N2 C2 62.7(4) . . . . ?
C1 C2 N2 C17 79.9(4) . . . . ?
C1 C2 N2 C3 -159.7(3) . . . . ?
C14 C13 N3 C5 79.5(4) . . . . ?
C14 C13 N3 C4 -157.1(3) . . . . ?
C6 C5 N3 C13 -146.9(3) . . . . ?
C6 C5 N3 C4 88.8(4) . . . . ?
C3 C4 N3 C13 73.2(4) . . . . ?
C3 C4 N3 C5 -163.2(3) . . . . ?
C5 C6 N4 C18 79.1(4) . . . . ?
C5 C6 N4 C7 -160.0(3) . . . . ?
C8 C7 N4 C6 65.9(4) . . . . ?
C8 C7 N4 C18 -171.4(3) . . . . ?
C9 C10 N5 N6 173.5(3) . . . . ?
C11 C10 N5 N6 -4.7(5) . . . . ?
O56 C12 N6 N5 -4.4(5) . . . . ?
N7 C12 N6 N5 175.2(3) . . . . ?
C10 N5 N6 C12 179.6(3) . . . . ?
C13 C14 N8 N9 178.8(3) . . . . ?
C15 C14 N8 N9 2.1(5) . . . . ?
O48 C16 N9 N8 6.1(5) . . . . ?
N10 C16 N9 N8 -171.3(3) . . . . ?
C14 N8 N9 C16 -172.2(3) . . . . ?
C28 C27 N11 C26 -76.8(4) . . . . ?
C28 C27 N11 C19 160.3(3) . . . . ?
C25 C26 N11 C27 145.4(3) . . . . ?
C25 C26 N11 C19 -90.6(4) . . . . ?
C20 C19 N11 C27 -74.5(4) . . . . ?
C20 C19 N11 C26 162.2(3) . . . . ?
C23 C24 N12 C25 -59.5(4) . . . . ?
C23 C24 N12 C36 176.4(3) . . . . ?
C26 C25 N12 C24 159.3(3) . . . . ?
C26 C25 N12 C36 -78.4(4) . . . . ?
C32 C31 N13 C22 -82.8(4) . . . . ?
C32 C31 N13 C23 153.1(3) . . . . ?
C21 C22 N13 C31 143.3(3) . . . . ?
C21 C22 N13 C23 -91.9(4) . . . . ?
C24 C23 N13 C31 -70.8(4) . . . . ?
C24 C23 N13 C22 165.2(3) . . . . ?
C19 C20 N14 C35 174.4(3) . . . . ?
C19 C20 N14 C21 -62.7(4) . . . . ?
C22 C21 N14 C35 -78.9(4) . . . . ?
C22 C21 N14 C20 158.1(3) . . . . ?
C27 C28 N15 N16 -179.8(3) . . . . ?
C29 C28 N15 N16 -2.1(5) . . . . ?
O18 C30 N16 N15 -5.5(5) . . . . ?
N17 C30 N16 N15 174.2(3) . . . . ?
C28 N15 N16 C30 170.1(3) . . . . ?
C33 C32 N18 N19 3.3(5) . . . . ?
C31 C32 N18 N19 -173.5(3) . . . . ?
O26 C34 N19 N18 7.1(6) . . . . ?
N20 C34 N19 N18 -172.2(3) . . . . ?
C32 N18 N19 C34 -178.5(3) . . . . ?
